data_7710552
loop_
_publ_author_name
'Parsutkar, Mahesh M.'
'Moore, Curtis E.'
'RajanBabu, T. V.'

_publ_section_title
;
 Activator-free single-component Co(i)-catalysts for regio- and
 enantioselective heterodimerization and hydroacylation reactions of
 1,3-dienes. New reduction procedures for synthesis of [L]Co(i)-complexes
 and comparison to in situ generated catalysts
;
_journal_name_full 'Dalton Transactions'
_journal_paper_doi 10.1039/D2DT01484J
_journal_year 2022
_chemical_formula_moiety 'C81 H78 Cl2 Co2 P6'
_chemical_formula_sum 'C81 H78 Cl2 Co2 P6'
_chemical_formula_weight 1426.01
_chemical_properties_physical Air-sensitive,Moisture-sensitive,Hygroscopic,Oxygen-sensitive
_space_group_IT_number 2
_space_group_name_Hall '-P 1'
_space_group_name_H-M_alt 'P -1'
_symmetry_cell_setting triclinic
_symmetry_Int_Tables_number 2
_symmetry_space_group_name_Hall '-P 1'
_symmetry_space_group_name_H-M 'P -1'
_atom_sites_solution_hydrogens geom
_atom_sites_solution_primary dual
_audit_block_doi 10.5517/ccdc.csd.cc20wdmy
_audit_conform_dict_location ftp://ftp.iucr.org/pub/cif_core.dic
_audit_conform_dict_name cif_core.dic
_audit_conform_dict_version 2.4.3
_audit_creation_date 2018-09-07T12:01:52-00:00
_audit_creation_method 'WinGX routine CIF_UPDATE'
_audit_update_record
;
2018-10-15 deposited with the CCDC.	2022-06-13 downloaded from the CCDC.
;
_cell_angle_alpha 66.4390(10)
_cell_angle_beta 66.4010(10)
_cell_angle_gamma 71.7220(10)
_cell_formula_units_Z 4
_cell_length_a 21.4598(9)
_cell_length_b 21.5413(9)
_cell_length_c 23.7245(10)
_cell_measurement_reflns_used 9812
_cell_measurement_temperature 210(2)
_cell_measurement_theta_max 25.06
_cell_measurement_theta_min 2.76
_cell_measurement_wavelength 0.71073
_cell_volume 9056.8(7)
_computing_cell_refinement 'SAINT v8.38A (Bruker, 2017)'
_computing_data_collection 'Apex3 v2017.3-0 (Bruker, 2017)'
_computing_data_reduction 'SAINT v8.38A (Bruker, 2017)'
_computing_molecular_graphics 'Ortep for Windows (Farrugia, 2012)'
_computing_publication_material 'WinGX publication routines (Farrugia, 2012)'
_computing_structure_refinement 'SHELXL-2014/7 (Sheldrick, 2014)'
_computing_structure_solution 'SHELXT_2014/5 (Sheldrick, 2015)'
_diffrn_ambient_temperature 210(2)
_diffrn_measured_fraction_theta_full 0.997
_diffrn_measured_fraction_theta_max 0.989
_diffrn_measurement_device_type 'Bruker D8 Venture PHOTON II CPAD'
_diffrn_measurement_method 'omega scans'
_diffrn_radiation_monochromator 'TRIUMPH curved--crystal'
_diffrn_radiation_probe x-ray
_diffrn_radiation_type MoK\a
_diffrn_radiation_wavelength 0.71073
_diffrn_reflns_av_R_equivalents 0.0625
_diffrn_reflns_Laue_measured_fraction_full 0.997
_diffrn_reflns_Laue_measured_fraction_max 0.989
_diffrn_reflns_limit_h_max 25
_diffrn_reflns_limit_h_min -25
_diffrn_reflns_limit_k_max 25
_diffrn_reflns_limit_k_min -25
_diffrn_reflns_limit_l_max 28
_diffrn_reflns_limit_l_min -28
_diffrn_reflns_number 242477
_diffrn_reflns_point_group_measured_fraction_full 0.997
_diffrn_reflns_point_group_measured_fraction_max 0.989
_diffrn_reflns_theta_full 25.057
_diffrn_reflns_theta_max 25.057
_diffrn_reflns_theta_min 2.755
_diffrn_source 'fine--focus tube'
_exptl_absorpt_coefficient_mu 0.566
_exptl_absorpt_correction_T_max 0.745
_exptl_absorpt_correction_T_min 0.669
_exptl_absorpt_correction_type multi-scan
_exptl_absorpt_process_details 'SADABS-2016/2 (Bruker AXS )'
_exptl_crystal_colour 'dark green'
_exptl_crystal_density_diffrn 1.046
_exptl_crystal_density_method 'not measured'
_exptl_crystal_description 'rectangular plate'
_exptl_crystal_F_000 2968
_exptl_crystal_size_max 0.35
_exptl_crystal_size_mid 0.15
_exptl_crystal_size_min 0.04
_platon_squeeze_details
;
TITL shelx     P -1         R = 0.07
CELL   21.4598   21.5413   23.7245     66.44     66.40     71.72
SPGR P-1
# Solvent Accessible Volume =      2463
# Electrons Found in S.A.V. =       527
# Note: Atoms in Void are Labelled as Cxxx and Qxxx for all Others
C101 0.766 0.067 0.013 !       2.12 eA-3
C102 0.756 0.141 0.007 !       2.00 eA-3
C103 0.109 0.126 0.280 !       1.93 eA-3
C104 0.882 0.886 0.218 !       1.85 eA-3
C105 0.932 0.235 0.483 !       1.80 eA-3
C106 0.897 0.899 0.260 !       1.79 eA-3
C107 0.098 0.102 0.251 !       1.74 eA-3
C108 0.079 0.091 0.352 !       1.72 eA-3
C109 0.196 0.843 0.016 !       1.69 eA-3
C110 0.145 0.820 0.482 !       1.65 eA-3
C111 0.913 0.915 0.158 !       1.63 eA-3
C112 0.883 0.244 0.501 !       1.57 eA-3
C113 0.849 0.008 0.424 !       1.57 eA-3
C114 0.082 0.065 0.258 !       1.56 eA-3
C115 0.220 0.862 0.225 !       1.55 eA-3
C116 0.088 0.026 0.321 !       1.54 eA-3
C117 0.999 0.180 0.055 !       1.53 eA-3
C118 0.155 0.781 0.257 !       1.51 eA-3
C119 0.142 0.896 0.018 !       1.48 eA-3
C120 0.171 0.945 0.018 !       1.46 eA-3
C121 0.979 0.903 0.183 !       1.45 eA-3
C122 0.162 0.872 0.241 !       1.42 eA-3
C123 0.107 0.041 0.274 !       1.42 eA-3
C124 0.103 0.766 0.459 !       1.41 eA-3
C125 0.805 0.127 0.368 !       1.41 eA-3
C126 0.081 0.041 0.352 !       1.41 eA-3
C127 0.964 0.158 0.136 !       1.38 eA-3
C128 0.222 0.784 0.244 !       1.36 eA-3
C129 0.835 0.046 0.369 !       1.36 eA-3
C130 0.962 0.159 0.066 !       1.32 eA-3
C131 0.040 0.124 0.056 !       1.32 eA-3
C132 0.117 0.834 0.275 !       1.31 eA-3
C133 0.949 0.938 0.211 !       1.26 eA-3
C134 0.837 0.081 0.407 !       1.24 eA-3
C135 0.093 0.860 0.491 !       1.24 eA-3
C136 0.218 0.816 0.273 !       1.19 eA-3
C137 0.871 0.959 0.451 !       1.16 eA-3
C138 0.212 0.826 0.081 !       1.16 eA-3
C139 0.954 0.167 0.479 !       1.16 eA-3
C140 0.915 0.146 0.112 !       1.15 eA-3
C141 0.158 0.820 0.228 !       1.13 eA-3
C142 0.857 0.042 0.435 !       1.12 eA-3
C143 0.051 0.107 0.092 !       1.08 eA-3
C144 0.885 0.947 0.422 !       1.01 eA-3
C145 0.163 0.800 0.425 !       1.00 eA-3
C146 0.856 0.099 0.336 !       0.98 eA-3
C147 0.921 0.975 0.192 !       0.96 eA-3
C148 0.893 0.869 0.486 !       0.95 eA-3
C149 0.970 0.112 0.130 !       0.91 eA-3
C150 0.088 0.131 0.009 !       0.72 eA-3
Q151 0.442 0.312 0.493 !       0.70 eA-3
C152 0.931 0.937 0.429 !       0.68 eA-3
C153 0.916 0.901 0.470 !       0.64 eA-3
Q154 0.517 0.362 0.377 !       0.63 eA-3
Q155 0.319 0.445 0.009 !       0.62 eA-3
C156 0.263 0.734 0.249 !       0.62 eA-3
C157 0.889 0.136 0.195 !       0.58 eA-3
C158 0.080 0.093 0.496 !       0.57 eA-3
C159 0.913 0.082 0.204 !       0.53 eA-3
Q160 0.721 0.318 0.328 !       0.53 eA-3
C161 0.242 0.846 0.132 !       0.53 eA-3
C162 0.101 0.188 0.272 !       0.51 eA-3
Q163 0.819 0.097 0.279 !       0.50 eA-3
Q164 0.510 0.693 0.439 !       0.50 eA-3
;
_refine_diff_density_max 0.343
_refine_diff_density_min -0.523
_refine_diff_density_rms 0.054
_refine_ls_extinction_method none
_refine_ls_goodness_of_fit_ref 1.025
_refine_ls_hydrogen_treatment constr
_refine_ls_matrix_type full
_refine_ls_number_constraints 0
_refine_ls_number_parameters 1640
_refine_ls_number_reflns 32006
_refine_ls_number_restraints 0
_refine_ls_restrained_S_all 1.025
_refine_ls_R_factor_all 0.0644
_refine_ls_R_factor_gt 0.0422
_refine_ls_shift/su_max 0.002
_refine_ls_shift/su_mean 0
_refine_ls_structure_factor_coef Fsqd
_refine_ls_weighting_details 'w=1/[\s^2^(Fo^2^)+(0.0644P)^2^+2.8051P] where P=(Fo^2^+2Fc^2^)/3'
_refine_ls_weighting_scheme calc
_refine_ls_wR_factor_gt 0.1056
_refine_ls_wR_factor_ref 0.1171
_reflns_number_gt 24933
_reflns_number_total 32006
_reflns_threshold_expression 'I > 2\s(I)'
_cod_data_source_file d2dt01484j2.cif
_cod_data_source_block RajanBabu2160
_cod_database_code 7710552
_platon_squeeze_void_probe_radius 1.20

loop_
_symmetry_equiv_pos_as_xyz
'x, y, z'
'-x, -y, -z'

loop_
_atom_site_label
_atom_site_type_symbol
_atom_site_fract_x
_atom_site_fract_y
_atom_site_fract_z
_atom_site_U_iso_or_equiv
_atom_site_adp_type
_atom_site_occupancy
_atom_site_calc_flag
_atom_site_disorder_assembly
_atom_site_disorder_group
C1A C 0.5400(2) 0.7531(2) 0.61380(18) 0.0413(10) Uani 1 d . .
H1A1 H 0.5821 0.7226 0.6228 0.05 Uiso 1 calc . .
H1A2 H 0.5344 0.7956 0.6227 0.05 Uiso 1 calc . .
C1B C 0.5091(2) 1.0909(2) 0.68686(18) 0.0437(10) Uani 1 d . .
H1B1 H 0.495 1.1404 0.6671 0.052 Uiso 1 calc . .
H1B2 H 0.5598 1.0804 0.6722 0.052 Uiso 1 calc . .
C2A C 0.4777(2) 0.7181(2) 0.65924(18) 0.0467(11) Uani 1 d . .
H2A1 H 0.4666 0.7206 0.7026 0.056 Uiso 1 calc . .
H2A2 H 0.4378 0.7438 0.6441 0.056 Uiso 1 calc . .
C2B C 0.4824(2) 1.0517(2) 0.66297(19) 0.0473(11) Uani 1 d . .
H2B1 H 0.4892 1.0744 0.6165 0.057 Uiso 1 calc . .
H2B2 H 0.4327 1.0537 0.6853 0.057 Uiso 1 calc . .
C3A C 0.4886(2) 0.6431(2) 0.66414(17) 0.0419(10) Uani 1 d . .
H3A1 H 0.4522 0.6217 0.702 0.05 Uiso 1 calc . .
H3A2 H 0.533 0.6192 0.6717 0.05 Uiso 1 calc . .
C3B C 0.5186(2) 0.9757(2) 0.67418(17) 0.0398(9) Uani 1 d . .
H3B1 H 0.5684 0.9724 0.6632 0.048 Uiso 1 calc . .
H3B2 H 0.5116 0.9574 0.6458 0.048 Uiso 1 calc . .
C4A C 0.4782(2) 0.84676(19) 0.51877(17) 0.0351(9) Uani 1 d . .
C4B C 0.5175(2) 1.1263(2) 0.7888(2) 0.0440(10) Uani 1 d . .
C5A C 0.4310(2) 0.8467(2) 0.4932(2) 0.0451(10) Uani 1 d . .
H5A H 0.4358 0.8086 0.4809 0.054 Uiso 1 calc . .
C5B C 0.5192(3) 1.1110(2) 0.8510(2) 0.0559(12) Uani 1 d . .
H5B H 0.4976 1.0753 0.8848 0.067 Uiso 1 calc . .
C6A C 0.3766(3) 0.9009(3) 0.4850(2) 0.0626(13) Uani 1 d . .
H6A H 0.3449 0.8996 0.4675 0.075 Uiso 1 calc . .
C6B C 0.5518(3) 1.1473(3) 0.8641(3) 0.0748(16) Uani 1 d . .
H6B H 0.5517 1.1364 0.9067 0.09 Uiso 1 calc . .
C7A C 0.3695(3) 0.9567(3) 0.5026(2) 0.0644(14) Uani 1 d . .
H7A H 0.3328 0.9939 0.497 0.077 Uiso 1 calc . .
C7B C 0.5840(3) 1.1986(3) 0.8155(3) 0.0793(17) Uani 1 d . .
H7B H 0.6068 1.2229 0.8243 0.095 Uiso 1 calc . .
C8A C 0.4158(3) 0.9585(2) 0.5282(2) 0.0598(13) Uani 1 d . .
H8A H 0.4105 0.9969 0.5403 0.072 Uiso 1 calc . .
C8B C 0.5833(3) 1.2151(3) 0.7532(3) 0.0734(16) Uani 1 d . .
H8B H 0.6058 1.2505 0.7197 0.088 Uiso 1 calc . .
C9A C 0.4698(2) 0.9045(2) 0.5361(2) 0.0524(11) Uani 1 d . .
H9A H 0.5014 0.9063 0.5534 0.063 Uiso 1 calc . .
C9B C 0.5497(2) 1.1801(2) 0.7396(2) 0.0560(12) Uani 1 d . .
H9B H 0.5485 1.1925 0.6973 0.067 Uiso 1 calc . .
C10A C 0.6234(2) 0.8198(2) 0.4844(2) 0.0429(10) Uani 1 d . .
C10B C 0.3862(2) 1.11306(19) 0.79264(19) 0.0395(9) Uani 1 d . .
C11A C 0.6453(2) 0.8381(2) 0.4169(2) 0.0556(12) Uani 1 d . .
H11A H 0.6228 0.8265 0.3966 0.067 Uiso 1 calc . .
C11B C 0.3608(2) 1.1690(2) 0.7477(2) 0.0511(11) Uani 1 d . .
H11B H 0.391 1.1876 0.7063 0.061 Uiso 1 calc . .
C12A C 0.6998(3) 0.8734(3) 0.3795(3) 0.0810(18) Uani 1 d . .
H12A H 0.7136 0.8863 0.3341 0.097 Uiso 1 calc . .
C12B C 0.2905(3) 1.1979(3) 0.7637(2) 0.0621(13) Uani 1 d . .
H12B H 0.2736 1.2358 0.7328 0.075 Uiso 1 calc . .
C13A C 0.7332(3) 0.8892(3) 0.4081(4) 0.089(2) Uani 1 d . .
H13A H 0.7699 0.9135 0.3823 0.107 Uiso 1 calc . .
C13B C 0.2459(3) 1.1713(3) 0.8240(3) 0.0653(14) Uani 1 d . .
H13B H 0.1985 1.1906 0.8342 0.078 Uiso 1 calc . .
C14A C 0.7142(3) 0.8703(3) 0.4750(4) 0.0804(18) Uani 1 d . .
H14A H 0.7386 0.8803 0.4946 0.096 Uiso 1 calc . .
C14B C 0.2708(3) 1.1162(2) 0.8695(2) 0.0647(13) Uani 1 d . .
H14B H 0.2408 1.0988 0.9114 0.078 Uiso 1 calc . .
C15A C 0.6583(2) 0.8362(2) 0.5128(3) 0.0571(12) Uani 1 d . .
H15A H 0.6443 0.8242 0.5582 0.069 Uiso 1 calc . .
C15B C 0.3400(2) 1.0870(2) 0.8534(2) 0.0525(11) Uani 1 d . .
H15B H 0.3563 1.0485 0.8842 0.063 Uiso 1 calc . .
C16A C 0.3954(2) 0.6533(2) 0.59855(19) 0.0441(10) Uani 1 d . .
C16B C 0.3963(2) 0.9258(2) 0.76174(19) 0.0439(10) Uani 1 d . .
C17A C 0.3440(2) 0.6301(3) 0.6548(2) 0.0761(16) Uani 1 d . .
H17A H 0.356 0.6015 0.6923 0.091 Uiso 1 calc . .
C17B C 0.3397(2) 0.9507(3) 0.8054(3) 0.0631(13) Uani 1 d . .
H17B H 0.3455 0.9633 0.8364 0.076 Uiso 1 calc . .
C18A C 0.2750(3) 0.6473(3) 0.6583(3) 0.0892(18) Uani 1 d . .
H18A H 0.2409 0.6304 0.6975 0.107 Uiso 1 calc . .
C18B C 0.2731(3) 0.9575(3) 0.8043(3) 0.0842(18) Uani 1 d . .
H18B H 0.2344 0.9742 0.8349 0.101 Uiso 1 calc . .
C19A C 0.2572(3) 0.6895(3) 0.6038(3) 0.0871(18) Uani 1 d . .
H19A H 0.2104 0.7035 0.6059 0.104 Uiso 1 calc . .
C19B C 0.2638(3) 0.9401(3) 0.7591(3) 0.0798(17) Uani 1 d . .
H19B H 0.2191 0.9457 0.7579 0.096 Uiso 1 calc . .
C20A C 0.3074(3) 0.7109(3) 0.5467(3) 0.0682(14) Uani 1 d . .
H20A H 0.2954 0.7386 0.509 0.082 Uiso 1 calc . .
C20B C 0.3203(3) 0.9145(3) 0.7156(3) 0.0798(17) Uani 1 d . .
H20B H 0.3144 0.902 0.6846 0.096 Uiso 1 calc . .
C21A C 0.3762(2) 0.6919(2) 0.5442(2) 0.0478(10) Uani 1 d . .
H21A H 0.4106 0.7059 0.5042 0.057 Uiso 1 calc . .
C21B C 0.3855(3) 0.9069(3) 0.7171(2) 0.0625(13) Uani 1 d . .
H21B H 0.4237 0.8886 0.6874 0.075 Uiso 1 calc . .
C22A C 0.4979(2) 0.5358(2) 0.61806(18) 0.0393(9) Uani 1 d . .
C22B C 0.5260(2) 0.8358(2) 0.75951(19) 0.0405(10) Uani 1 d . .
C23A C 0.4721(2) 0.5065(2) 0.5920(2) 0.0528(12) Uani 1 d . .
H23A H 0.4482 0.5354 0.5624 0.063 Uiso 1 calc . .
C23B C 0.5849(2) 0.8191(2) 0.7105(2) 0.0447(10) Uani 1 d . .
H23B H 0.6021 0.8542 0.6726 0.054 Uiso 1 calc . .
C24A C 0.4801(3) 0.4366(2) 0.6079(2) 0.0605(13) Uani 1 d . .
H24A H 0.4616 0.4182 0.5894 0.073 Uiso 1 calc . .
C24B C 0.6177(3) 0.7525(2) 0.7170(2) 0.0547(12) Uani 1 d . .
H24B H 0.6575 0.7419 0.6839 0.066 Uiso 1 calc . .
C25A C 0.5153(3) 0.3933(2) 0.6508(2) 0.0625(13) Uani 1 d . .
H25A H 0.5207 0.3453 0.6621 0.075 Uiso 1 calc . .
C25B C 0.5925(3) 0.7007(3) 0.7723(3) 0.0676(14) Uani 1 d . .
H25B H 0.6151 0.6547 0.777 0.081 Uiso 1 calc . .
C26A C 0.5420(3) 0.4208(2) 0.6767(2) 0.0684(15) Uani 1 d . .
H26A H 0.5663 0.3914 0.7059 0.082 Uiso 1 calc . .
C26B C 0.5340(3) 0.7164(3) 0.8207(2) 0.0695(15) Uani 1 d . .
H26B H 0.5168 0.6808 0.8582 0.083 Uiso 1 calc . .
C27A C 0.5338(3) 0.4919(2) 0.6607(2) 0.0540(12) Uani 1 d . .
H27A H 0.5528 0.5101 0.6789 0.065 Uiso 1 calc . .
C27B C 0.5007(3) 0.7828(2) 0.8149(2) 0.0529(12) Uani 1 d . .
H27B H 0.4608 0.7929 0.8482 0.064 Uiso 1 calc . .
C28A C 0.72422(18) 0.6567(2) 0.41072(16) 0.0335(8) Uani 1 d . .
H28A H 0.7035 0.6539 0.382 0.04 Uiso 1 calc . .
H28B H 0.7252 0.7054 0.3999 0.04 Uiso 1 calc . .
C28B C 0.6453(2) 0.83358(19) 0.83174(17) 0.0370(9) Uani 1 d . .
H28C H 0.6394 0.8183 0.8007 0.044 Uiso 1 calc . .
H28D H 0.695 0.8257 0.8249 0.044 Uiso 1 calc . .
C29A C 0.79901(19) 0.61789(19) 0.39532(16) 0.0339(9) Uani 1 d . .
H29A H 0.7995 0.5703 0.4003 0.041 Uiso 1 calc . .
H29B H 0.8195 0.6165 0.4262 0.041 Uiso 1 calc . .
C29B C 0.6098(2) 0.79164(19) 0.90023(17) 0.0380(9) Uani 1 d . .
H29C H 0.5617 0.7938 0.9051 0.046 Uiso 1 calc . .
H29D H 0.6096 0.8113 0.9311 0.046 Uiso 1 calc . .
C30A C 0.84263(19) 0.6526(2) 0.32581(16) 0.0340(9) Uani 1 d . .
H30A H 0.8375 0.7016 0.3192 0.041 Uiso 1 calc . .
H30B H 0.8255 0.649 0.2948 0.041 Uiso 1 calc . .
C30B C 0.6471(2) 0.71607(19) 0.91546(17) 0.0360(9) Uani 1 d . .
H30C H 0.6965 0.7156 0.9036 0.043 Uiso 1 calc . .
H30D H 0.6422 0.6961 0.8872 0.043 Uiso 1 calc . .
C31A C 0.6860(2) 0.5344(2) 0.51122(17) 0.0364(9) Uani 1 d . .
C31B C 0.6414(2) 0.9420(2) 0.87071(19) 0.0428(10) Uani 1 d . .
C32A C 0.6448(2) 0.5060(2) 0.4995(2) 0.0496(11) Uani 1 d . .
H32A H 0.607 0.5341 0.4855 0.06 Uiso 1 calc . .
C32B C 0.5949(3) 0.9531(2) 0.9281(2) 0.0533(12) Uani 1 d . .
H32B H 0.5478 0.9531 0.9384 0.064 Uiso 1 calc . .
C33A C 0.6592(3) 0.4362(3) 0.5084(3) 0.0682(14) Uani 1 d . .
H33A H 0.6311 0.4168 0.5005 0.082 Uiso 1 calc . .
C33B C 0.6167(3) 0.9639(3) 0.9699(2) 0.0719(15) Uani 1 d . .
H33B H 0.5847 0.9718 1.0083 0.086 Uiso 1 calc . .
C34A C 0.7144(3) 0.3954(2) 0.5288(2) 0.0663(14) Uani 1 d . .
H34A H 0.724 0.3479 0.5349 0.08 Uiso 1 calc . .
C34B C 0.6851(4) 0.9631(3) 0.9551(3) 0.089(2) Uani 1 d . .
H34B H 0.6999 0.9716 0.9832 0.106 Uiso 1 calc . .
C35A C 0.7552(3) 0.4227(2) 0.5404(2) 0.0565(12) Uani 1 d . .
H35A H 0.793 0.3941 0.5543 0.068 Uiso 1 calc . .
C35B C 0.7328(4) 0.9500(4) 0.8997(3) 0.101(2) Uani 1 d . .
H35B H 0.7801 0.9484 0.8904 0.121 Uiso 1 calc . .
C36A C 0.7419(2) 0.4917(2) 0.5318(2) 0.0466(10) Uani 1 d . .
H36A H 0.7705 0.5104 0.5398 0.056 Uiso 1 calc . .
C36B C 0.7100(3) 0.9393(3) 0.8578(2) 0.0720(15) Uani 1 d . .
H36B H 0.7423 0.9301 0.82 0.086 Uiso 1 calc . .
C37A C 0.7095(2) 0.6375(2) 0.54309(17) 0.0366(9) Uani 1 d . .
C37B C 0.6678(2) 0.9655(2) 0.73674(19) 0.0405(10) Uani 1 d . .
C38A C 0.7551(2) 0.6816(2) 0.5183(2) 0.0462(10) Uani 1 d . .
H38A H 0.7667 0.7076 0.4741 0.055 Uiso 1 calc . .
C38B C 0.6968(2) 0.9333(2) 0.68945(18) 0.0497(11) Uani 1 d . .
H38B H 0.6895 0.8888 0.6993 0.06 Uiso 1 calc . .
C39A C 0.7844(3) 0.6882(3) 0.5580(2) 0.0599(13) Uani 1 d . .
H39A H 0.8154 0.7187 0.5405 0.072 Uiso 1 calc . .
C39B C 0.7366(3) 0.9662(3) 0.6274(2) 0.0684(15) Uani 1 d . .
H39B H 0.7567 0.9438 0.5958 0.082 Uiso 1 calc . .
C40A C 0.7680(3) 0.6501(3) 0.6229(3) 0.0667(15) Uani 1 d . .
H40A H 0.7882 0.6542 0.6496 0.08 Uiso 1 calc . .
C40B C 0.7463(3) 1.0320(3) 0.6126(2) 0.0778(18) Uani 1 d . .
H40B H 0.7724 1.0549 0.5705 0.093 Uiso 1 calc . .
C41A C 0.7226(3) 0.6065(3) 0.6481(2) 0.0611(14) Uani 1 d . .
H41A H 0.7113 0.5807 0.6924 0.073 Uiso 1 calc . .
C41B C 0.7184(3) 1.0639(3) 0.6589(3) 0.0727(16) Uani 1 d . .
H41B H 0.7259 1.1084 0.6488 0.087 Uiso 1 calc . .
C42A C 0.6927(2) 0.5999(2) 0.60928(19) 0.0484(11) Uani 1 d . .
H42A H 0.6609 0.57 0.6274 0.058 Uiso 1 calc . .
C42B C 0.6792(2) 1.0314(2) 0.7202(2) 0.0570(12) Uani 1 d . .
H42B H 0.6599 1.0542 0.7516 0.068 Uiso 1 calc . .
C43A C 0.9760(2) 0.6697(2) 0.23081(17) 0.0398(10) Uani 1 d . .
C43B C 0.5247(2) 0.6728(2) 1.01609(17) 0.0401(9) Uani 1 d . .
C44A C 0.9426(3) 0.6997(2) 0.18376(19) 0.0508(11) Uani 1 d . .
H44A H 0.897 0.6945 0.1944 0.061 Uiso 1 calc . .
C44B C 0.4792(2) 0.7311(2) 1.0310(2) 0.0530(11) Uani 1 d . .
H44B H 0.4962 0.7648 1.0335 0.064 Uiso 1 calc . .
C45A C 0.9770(3) 0.7376(3) 0.1208(2) 0.0684(15) Uani 1 d . .
H45A H 0.9547 0.7563 0.089 0.082 Uiso 1 calc . .
C45B C 0.4089(2) 0.7392(3) 1.0420(2) 0.0683(15) Uani 1 d . .
H45B H 0.3787 0.7787 1.0514 0.082 Uiso 1 calc . .
C46A C 1.0421(3) 0.7476(3) 0.1049(2) 0.0783(18) Uani 1 d . .
H46A H 1.0641 0.7745 0.0629 0.094 Uiso 1 calc . .
C46B C 0.3831(3) 0.6900(3) 1.0395(2) 0.0701(15) Uani 1 d . .
H46B H 0.3353 0.6956 1.0479 0.084 Uiso 1 calc . .
C47A C 1.0760(3) 0.7175(3) 0.1513(3) 0.0718(16) Uani 1 d . .
H47A H 1.1216 0.723 0.14 0.086 Uiso 1 calc . .
C47B C 0.4272(3) 0.6320(3) 1.0245(2) 0.0630(13) Uani 1 d . .
H47B H 0.4097 0.5984 1.0224 0.076 Uiso 1 calc . .
C48A C 1.0431(2) 0.6796(2) 0.2139(2) 0.0509(11) Uani 1 d . .
H48A H 1.0662 0.6604 0.2451 0.061 Uiso 1 calc . .
C48B C 0.4984(2) 0.6242(2) 1.01255(18) 0.0476(10) Uani 1 d . .
H48B H 0.5286 0.5853 1.002 0.057 Uiso 1 calc . .
C49A C 0.9546(2) 0.6375(2) 0.36597(19) 0.0408(10) Uani 1 d . .
C49B C 0.6248(2) 0.7027(2) 1.04841(19) 0.0395(9) Uani 1 d . .
C50A C 0.9593(2) 0.5898(2) 0.42417(19) 0.0484(11) Uani 1 d . .
H50A H 0.9544 0.5444 0.4338 0.058 Uiso 1 calc . .
C50B C 0.5840(2) 0.6894(2) 1.11347(19) 0.0474(11) Uani 1 d . .
H50B H 0.551 0.6608 1.1309 0.057 Uiso 1 calc . .
C51A C 0.9709(3) 0.6071(3) 0.4689(2) 0.0614(13) Uani 1 d . .
H51A H 0.9741 0.5734 0.5084 0.074 Uiso 1 calc . .
C51B C 0.5920(3) 0.7181(3) 1.1521(2) 0.0654(15) Uani 1 d . .
H51B H 0.5644 0.7089 1.1958 0.079 Uiso 1 calc . .
C52A C 0.9778(3) 0.6720(3) 0.4564(3) 0.0800(17) Uani 1 d . .
H52A H 0.9868 0.6833 0.4864 0.096 Uiso 1 calc . .
C52B C 0.6394(3) 0.7599(3) 1.1279(3) 0.0656(15) Uani 1 d . .
H52B H 0.6447 0.7788 1.1548 0.079 Uiso 1 calc . .
C53A C 0.9715(4) 0.7212(3) 0.3992(3) 0.090(2) Uani 1 d . .
H53A H 0.9748 0.7668 0.3907 0.108 Uiso 1 calc . .
C53B C 0.6789(3) 0.7738(2) 1.0646(3) 0.0595(13) Uani 1 d . .
H53B H 0.7109 0.8033 1.0476 0.071 Uiso 1 calc . .
C54A C 0.9604(3) 0.7038(3) 0.3535(2) 0.0673(14) Uani 1 d . .
H54A H 0.9569 0.7376 0.3142 0.081 Uiso 1 calc . .
C54B C 0.6725(2) 0.7452(2) 1.0248(2) 0.0462(10) Uani 1 d . .
H54B H 0.7008 0.7546 0.9813 0.055 Uiso 1 calc . .
C55A C 0.9730(2) 0.5271(2) 0.16668(16) 0.0379(9) Uani 1 d . .
H55A H 0.953 0.5216 0.1387 0.046 Uiso 1 calc . .
H55B H 0.9712 0.5764 0.1559 0.046 Uiso 1 calc . .
C55B C 0.7564(2) 0.5543(2) 1.10991(16) 0.0374(9) Uani 1 d . .
H55C H 0.8002 0.5523 1.1149 0.045 Uiso 1 calc . .
H55D H 0.726 0.5976 1.1154 0.045 Uiso 1 calc . .
C56A C 1.04850(19) 0.4897(2) 0.15366(17) 0.0395(9) Uani 1 d . .
H56A H 1.0695 0.4964 0.1071 0.047 Uiso 1 calc . .
H56B H 1.0494 0.4403 0.176 0.047 Uiso 1 calc . .
C56B C 0.7230(2) 0.4945(2) 1.16299(17) 0.0437(10) Uani 1 d . .
H56C H 0.7254 0.4915 1.2044 0.052 Uiso 1 calc . .
H56D H 0.7496 0.4516 1.1537 0.052 Uiso 1 calc . .
C57A C 1.0927(2) 0.5139(2) 0.17558(17) 0.0417(10) Uani 1 d . .
H57A H 1.0841 0.5644 0.1611 0.05 Uiso 1 calc . .
H57B H 1.1418 0.4981 0.1548 0.05 Uiso 1 calc . .
C57B C 0.6469(2) 0.5005(2) 1.17008(16) 0.0399(9) Uani 1 d . .
H57C H 0.6221 0.5468 1.1716 0.048 Uiso 1 calc . .
H57D H 0.626 0.4676 1.2116 0.048 Uiso 1 calc . .
C58A C 0.8328(2) 0.5383(2) 0.25485(18) 0.0386(9) Uani 1 d . .
C58B C 0.82039(19) 0.6253(2) 0.97621(18) 0.0360(9) Uani 1 d . .
C59A C 0.8168(2) 0.5967(2) 0.20673(19) 0.0429(10) Uani 1 d . .
H59A H 0.8518 0.613 0.1681 0.051 Uiso 1 calc . .
C59B C 0.8413(2) 0.6635(2) 0.9982(2) 0.0516(11) Uani 1 d . .
H59B H 0.8318 0.653 1.0429 0.062 Uiso 1 calc . .
C60A C 0.7484(2) 0.6316(2) 0.2154(2) 0.0512(11) Uani 1 d . .
H60A H 0.7377 0.6717 0.1827 0.061 Uiso 1 calc . .
C60B C 0.8763(3) 0.7177(3) 0.9545(3) 0.0682(15) Uani 1 d . .
H60B H 0.89 0.7438 0.9698 0.082 Uiso 1 calc . .
C61A C 0.6970(2) 0.6083(3) 0.2707(3) 0.0637(14) Uani 1 d . .
H61A H 0.6513 0.6327 0.2762 0.076 Uiso 1 calc . .
C61B C 0.8905(3) 0.7325(3) 0.8896(3) 0.0774(17) Uani 1 d . .
H61B H 0.9139 0.7689 0.8602 0.093 Uiso 1 calc . .
C62A C 0.7118(2) 0.5491(3) 0.3184(2) 0.0601(13) Uani 1 d . .
H62A H 0.6761 0.5319 0.3558 0.072 Uiso 1 calc . .
C62B C 0.8708(3) 0.6949(3) 0.8670(2) 0.0661(14) Uani 1 d . .
H62B H 0.8813 0.7051 0.8222 0.079 Uiso 1 calc . .
C63A C 0.7793(2) 0.5151(2) 0.31122(19) 0.0487(11) Uani 1 d . .
H63A H 0.7895 0.4756 0.3447 0.058 Uiso 1 calc . .
C63B C 0.8357(2) 0.6422(2) 0.90971(19) 0.0470(10) Uani 1 d . .
H63B H 0.8218 0.6171 0.8936 0.056 Uiso 1 calc . .
C64A C 0.9183(2) 0.4085(2) 0.25362(18) 0.0393(9) Uani 1 d . .
C64B C 0.84481(19) 0.4803(2) 1.02219(16) 0.0336(9) Uani 1 d . .
C65A C 0.8996(3) 0.4004(2) 0.2078(2) 0.0558(12) Uani 1 d . .
H65A H 0.8853 0.4396 0.1762 0.067 Uiso 1 calc . .
C65B C 0.8388(2) 0.4295(2) 1.0046(2) 0.0452(10) Uani 1 d . .
H65B H 0.7989 0.4331 0.9953 0.054 Uiso 1 calc . .
C66A C 0.9014(3) 0.3363(3) 0.2077(3) 0.0765(16) Uani 1 d . .
H66A H 0.8891 0.3316 0.176 0.092 Uiso 1 calc . .
C66B C 0.8920(3) 0.3724(2) 1.0006(2) 0.0607(13) Uani 1 d . .
H66B H 0.8877 0.3373 0.9891 0.073 Uiso 1 calc . .
C67A C 0.9211(3) 0.2793(3) 0.2540(3) 0.0863(19) Uani 1 d . .
H67A H 0.9235 0.2352 0.2534 0.104 Uiso 1 calc . .
C67B C 0.9510(2) 0.3675(3) 1.0136(2) 0.0606(13) Uani 1 d . .
H67B H 0.9867 0.329 1.0109 0.073 Uiso 1 calc . .
C68A C 0.9374(3) 0.2859(3) 0.3013(3) 0.0864(18) Uani 1 d . .
H68A H 0.9498 0.2466 0.3337 0.104 Uiso 1 calc . .
C68B C 0.9580(2) 0.4180(2) 1.0301(2) 0.0517(11) Uani 1 d . .
H68B H 0.9985 0.4148 1.0383 0.062 Uiso 1 calc . .
C69A C 0.9355(3) 0.3512(2) 0.3011(2) 0.0608(13) Uani 1 d . .
H69A H 0.9461 0.3559 0.3339 0.073 Uiso 1 calc . .
C69B C 0.9045(2) 0.4742(2) 1.03486(18) 0.0429(10) Uani 1 d . .
H69B H 0.9089 0.5089 1.0469 0.051 Uiso 1 calc . .
C70A C 1.1320(2) 0.5194(2) 0.2758(2) 0.0412(10) Uani 1 d . .
C70B C 0.5402(2) 0.4878(2) 1.13470(18) 0.0389(9) Uani 1 d . .
C71A C 1.1865(2) 0.5498(2) 0.2265(2) 0.0538(12) Uani 1 d . .
H71A H 1.1982 0.5488 0.1842 0.065 Uiso 1 calc . .
C71B C 0.5133(2) 0.4584(2) 1.1084(2) 0.0512(11) Uani 1 d . .
H71B H 0.5438 0.4346 1.0791 0.061 Uiso 1 calc . .
C72A C 1.2238(3) 0.5820(3) 0.2404(3) 0.0716(16) Uani 1 d . .
H72A H 1.2603 0.6031 0.207 0.086 Uiso 1 calc . .
C72B C 0.4428(2) 0.4634(2) 1.1244(2) 0.0573(12) Uani 1 d . .
H72B H 0.426 0.4437 1.1057 0.069 Uiso 1 calc . .
C73A C 1.2075(3) 0.5829(3) 0.3025(3) 0.0717(15) Uani 1 d . .
H73A H 1.2327 0.6047 0.3113 0.086 Uiso 1 calc . .
C73B C 0.3972(2) 0.4972(2) 1.1680(2) 0.0547(12) Uani 1 d . .
H73B H 0.3493 0.5003 1.1795 0.066 Uiso 1 calc . .
C74A C 1.1546(3) 0.5520(3) 0.3516(3) 0.0661(14) Uani 1 d . .
H74A H 1.1437 0.5523 0.394 0.079 Uiso 1 calc . .
C74B C 0.4225(2) 0.5262(3) 1.1941(2) 0.0598(13) Uani 1 d . .
H74B H 0.3915 0.5492 1.2239 0.072 Uiso 1 calc . .
C75A C 1.1170(2) 0.5202(2) 0.3383(2) 0.0503(11) Uani 1 d . .
H75A H 1.0809 0.499 0.372 0.06 Uiso 1 calc . .
C75B C 0.4934(2) 0.5224(2) 1.1775(2) 0.0502(11) Uani 1 d . .
H75B H 0.5095 0.5436 1.1955 0.06 Uiso 1 calc . .
C76A C 1.1183(2) 0.3911(2) 0.27785(18) 0.0389(9) Uani 1 d . .
C76B C 0.6654(2) 0.3920(2) 1.11989(19) 0.0451(10) Uani 1 d . .
C77A C 1.1825(2) 0.3705(2) 0.23641(19) 0.0474(11) Uani 1 d . .
H77A H 1.2047 0.4036 0.1995 0.057 Uiso 1 calc . .
C77B C 0.6843(2) 0.3672(2) 1.0690(2) 0.0571(12) Uani 1 d . .
H77B H 0.684 0.3981 1.0277 0.069 Uiso 1 calc . .
C78A C 1.2137(3) 0.3026(3) 0.2489(2) 0.0590(13) Uani 1 d . .
H78A H 1.2572 0.2893 0.2208 0.071 Uiso 1 calc . .
C78B C 0.7040(3) 0.2965(3) 1.0779(3) 0.0793(17) Uani 1 d . .
H78B H 0.7165 0.2799 1.043 0.095 Uiso 1 calc . .
C79A C 1.1810(3) 0.2538(3) 0.3027(3) 0.0691(15) Uani 1 d . .
H79A H 1.2017 0.207 0.3105 0.083 Uiso 1 calc . .
C79B C 0.7051(4) 0.2508(3) 1.1389(3) 0.097(2) Uani 1 d . .
H79B H 0.7171 0.2031 1.1457 0.116 Uiso 1 calc . .
C80A C 1.1183(3) 0.2731(3) 0.3450(3) 0.0779(17) Uani 1 d . .
H80A H 1.0965 0.2399 0.3821 0.094 Uiso 1 calc . .
C80B C 0.6884(4) 0.2756(3) 1.1893(3) 0.108(2) Uani 1 d . .
H80B H 0.6893 0.2448 1.2305 0.129 Uiso 1 calc . .
C81A C 1.0876(2) 0.3423(2) 0.3320(2) 0.0613(13) Uani 1 d . .
H81A H 1.045 0.3558 0.3611 0.074 Uiso 1 calc . .
C81B C 0.6704(3) 0.3457(2) 1.1797(2) 0.0774(16) Uani 1 d . .
H81B H 0.6615 0.3623 1.2138 0.093 Uiso 1 calc . .
P1A P 0.55057(5) 0.77388(5) 0.52810(4) 0.0321(2) Uani 1 d . .
P1B P 0.47809(6) 1.07069(5) 0.77583(5) 0.0377(2) Uani 1 d . .
P2A P 0.48799(5) 0.62945(5) 0.59236(4) 0.0342(2) Uani 1 d . .
P2B P 0.48388(6) 0.92415(5) 0.75892(5) 0.0374(2) Uani 1 d . .
P3A P 0.66696(5) 0.62787(5) 0.49456(4) 0.0320(2) Uani 1 d . .
P3B P 0.60935(6) 0.92652(5) 0.81689(4) 0.0358(2) Uani 1 d . .
P4A P 0.93531(5) 0.61215(5) 0.31019(4) 0.0328(2) Uani 1 d . .
P4B P 0.61878(5) 0.65911(5) 0.99938(4) 0.0331(2) Uani 1 d . .
P5A P 0.92148(5) 0.49324(5) 0.25175(4) 0.0330(2) Uani 1 d . .
P5B P 0.77317(5) 0.55441(5) 1.02740(4) 0.0306(2) Uani 1 d . .
P6A P 1.07440(5) 0.48188(5) 0.26374(4) 0.0347(2) Uani 1 d . .
P6B P 0.63406(5) 0.48489(5) 1.10548(4) 0.0334(2) Uani 1 d . .
Cl1A Cl 0.54127(6) 0.71445(5) 0.40242(4) 0.0468(3) Uani 1 d . .
Cl1B Cl 0.42923(6) 0.91785(6) 0.93522(5) 0.0549(3) Uani 1 d . .
Cl2A Cl 0.92449(6) 0.43027(6) 0.42486(4) 0.0520(3) Uani 1 d . .
Cl2B Cl 0.70271(6) 0.52347(6) 0.91812(5) 0.0506(3) Uani 1 d . .
Co1A Co 0.55723(3) 0.68561(2) 0.49781(2) 0.02839(11) Uani 1 d . .
Co1B Co 0.49348(3) 0.95767(3) 0.83257(2) 0.03427(13) Uani 1 d . .
Co2A Co 0.96141(2) 0.49794(3) 0.32356(2) 0.03106(12) Uani 1 d . .
Co2B Co 0.68186(2) 0.55144(2) 1.00536(2) 0.02823(11) Uani 1 d . .

loop_
_atom_site_aniso_label
_atom_site_aniso_U_11
_atom_site_aniso_U_22
_atom_site_aniso_U_33
_atom_site_aniso_U_23
_atom_site_aniso_U_13
_atom_site_aniso_U_12
C1A 0.057(3) 0.033(2) 0.044(2) -0.0173(18) -0.027(2) 0.0004(19)
C1B 0.052(3) 0.029(2) 0.038(2) -0.0057(17) -0.0115(19) -0.0017(18)
C2A 0.059(3) 0.050(3) 0.0293(19) -0.0191(18) -0.0118(18) -0.002(2)
C2B 0.051(3) 0.045(3) 0.034(2) -0.0047(18) -0.0158(19) -0.002(2)
C3A 0.051(3) 0.039(2) 0.0276(18) -0.0102(16) -0.0073(17) -0.0049(19)
C3B 0.045(2) 0.042(2) 0.0325(19) -0.0148(17) -0.0094(17) -0.0075(19)
C4A 0.038(2) 0.031(2) 0.0304(18) -0.0101(16) -0.0090(17) -0.0006(17)
C4B 0.045(2) 0.031(2) 0.053(2) -0.0173(19) -0.017(2) 0.0048(18)
C5A 0.043(2) 0.038(2) 0.055(2) -0.0158(19) -0.020(2) -0.0017(19)
C5B 0.066(3) 0.042(3) 0.066(3) -0.019(2) -0.031(2) -0.003(2)
C6A 0.049(3) 0.059(3) 0.080(3) -0.021(3) -0.032(3) 0.003(2)
C6B 0.090(4) 0.057(3) 0.098(4) -0.038(3) -0.051(3) 0.006(3)
C7A 0.045(3) 0.049(3) 0.081(3) -0.017(3) -0.023(3) 0.013(2)
C7B 0.076(4) 0.054(3) 0.133(5) -0.038(4) -0.057(4) -0.001(3)
C8A 0.063(3) 0.036(3) 0.076(3) -0.031(2) -0.022(3) 0.014(2)
C8B 0.066(4) 0.048(3) 0.108(5) -0.023(3) -0.029(3) -0.012(3)
C9A 0.059(3) 0.044(3) 0.057(3) -0.023(2) -0.022(2) 0.001(2)
C9B 0.058(3) 0.042(3) 0.067(3) -0.016(2) -0.021(2) -0.007(2)
C10A 0.041(2) 0.028(2) 0.057(2) -0.0141(19) -0.018(2) 0.0003(18)
C10B 0.052(3) 0.026(2) 0.046(2) -0.0149(17) -0.025(2) 0.0025(18)
C11A 0.046(3) 0.051(3) 0.058(3) -0.009(2) -0.014(2) -0.008(2)
C11B 0.060(3) 0.045(3) 0.045(2) -0.013(2) -0.024(2) 0.005(2)
C12A 0.061(4) 0.063(4) 0.085(4) -0.001(3) -0.001(3) -0.025(3)
C12B 0.067(3) 0.058(3) 0.062(3) -0.023(2) -0.039(3) 0.017(3)
C13A 0.057(4) 0.070(4) 0.121(6) -0.019(4) -0.005(4) -0.032(3)
C13B 0.052(3) 0.060(3) 0.082(4) -0.029(3) -0.025(3) 0.006(2)
C14A 0.052(3) 0.061(3) 0.148(6) -0.047(4) -0.037(4) -0.009(3)
C14B 0.052(3) 0.048(3) 0.073(3) -0.016(2) -0.011(2) 0.003(2)
C15A 0.051(3) 0.048(3) 0.084(3) -0.033(2) -0.023(3) -0.006(2)
C15B 0.053(3) 0.036(2) 0.050(2) -0.0066(19) -0.014(2) 0.005(2)
C16A 0.036(2) 0.040(2) 0.046(2) -0.0092(19) -0.0063(18) -0.0090(18)
C16B 0.047(3) 0.039(2) 0.042(2) -0.0100(18) -0.0142(19) -0.0058(19)
C17A 0.049(3) 0.089(4) 0.058(3) -0.003(3) -0.006(2) -0.011(3)
C17B 0.051(3) 0.064(3) 0.075(3) -0.035(3) -0.009(2) -0.008(2)
C18A 0.039(3) 0.107(5) 0.095(4) -0.025(4) -0.003(3) -0.012(3)
C18B 0.046(3) 0.094(4) 0.110(5) -0.045(4) -0.015(3) -0.005(3)
C19A 0.037(3) 0.087(4) 0.125(5) -0.035(4) -0.021(3) -0.001(3)
C19B 0.050(3) 0.074(4) 0.105(5) -0.006(3) -0.033(3) -0.016(3)
C20A 0.050(3) 0.059(3) 0.098(4) -0.023(3) -0.035(3) -0.001(2)
C20B 0.080(4) 0.100(5) 0.079(4) -0.015(3) -0.045(3) -0.034(4)
C21A 0.038(2) 0.043(2) 0.067(3) -0.019(2) -0.023(2) -0.0038(19)
C21B 0.060(3) 0.080(4) 0.055(3) -0.025(3) -0.018(2) -0.016(3)
C22A 0.041(2) 0.037(2) 0.038(2) -0.0061(17) -0.0153(18) -0.0077(18)
C22B 0.046(2) 0.041(2) 0.045(2) -0.0206(19) -0.0205(19) -0.0028(19)
C23A 0.056(3) 0.044(3) 0.065(3) -0.008(2) -0.036(2) -0.008(2)
C23B 0.052(3) 0.047(3) 0.044(2) -0.024(2) -0.020(2) -0.002(2)
C24A 0.067(3) 0.043(3) 0.085(3) -0.015(2) -0.042(3) -0.011(2)
C24B 0.066(3) 0.051(3) 0.056(3) -0.033(2) -0.026(2) 0.006(2)
C25A 0.085(4) 0.038(3) 0.069(3) -0.010(2) -0.035(3) -0.012(2)
C25B 0.092(4) 0.039(3) 0.074(3) -0.025(3) -0.037(3) 0.008(3)
C26A 0.103(4) 0.041(3) 0.065(3) -0.001(2) -0.052(3) -0.004(3)
C26B 0.091(4) 0.045(3) 0.060(3) -0.018(2) -0.017(3) -0.005(3)
C27A 0.077(3) 0.039(2) 0.058(3) -0.011(2) -0.038(2) -0.009(2)
C27B 0.062(3) 0.039(3) 0.049(2) -0.014(2) -0.015(2) -0.002(2)
C28A 0.029(2) 0.041(2) 0.0285(17) -0.0138(16) -0.0092(15) 0.0009(16)
C28B 0.043(2) 0.033(2) 0.0321(18) -0.0125(16) -0.0157(17) 0.0040(17)
C29A 0.034(2) 0.034(2) 0.0290(18) -0.0118(16) -0.0096(16) 0.0015(16)
C29B 0.044(2) 0.032(2) 0.0338(19) -0.0088(16) -0.0175(17) 0.0042(17)
C30A 0.033(2) 0.039(2) 0.0263(17) -0.0155(16) -0.0079(15) 0.0034(17)
C30B 0.043(2) 0.032(2) 0.0310(18) -0.0106(16) -0.0134(17) -0.0005(17)
C31A 0.037(2) 0.037(2) 0.0332(18) -0.0138(17) -0.0127(16) 0.0012(17)
C31B 0.054(3) 0.039(2) 0.041(2) -0.0118(18) -0.021(2) -0.007(2)
C32A 0.056(3) 0.045(3) 0.051(2) -0.019(2) -0.029(2) 0.009(2)
C32B 0.075(3) 0.048(3) 0.044(2) -0.021(2) -0.025(2) -0.001(2)
C33A 0.085(4) 0.054(3) 0.095(4) -0.041(3) -0.051(3) 0.003(3)
C33B 0.101(5) 0.072(4) 0.057(3) -0.029(3) -0.029(3) -0.016(3)
C34A 0.085(4) 0.039(3) 0.079(3) -0.027(2) -0.038(3) 0.010(3)
C34B 0.145(6) 0.098(5) 0.059(3) -0.022(3) -0.050(4) -0.049(4)
C35A 0.059(3) 0.040(3) 0.062(3) -0.012(2) -0.027(2) 0.007(2)
C35B 0.090(5) 0.158(7) 0.083(4) -0.034(4) -0.037(4) -0.051(5)
C36A 0.041(2) 0.039(2) 0.053(2) -0.0109(19) -0.019(2) 0.0020(19)
C36B 0.061(3) 0.109(5) 0.057(3) -0.032(3) -0.021(3) -0.018(3)
C37A 0.031(2) 0.050(2) 0.0327(19) -0.0249(18) -0.0140(16) 0.0087(18)
C37B 0.038(2) 0.035(2) 0.042(2) -0.0066(18) -0.0180(18) 0.0015(18)
C38A 0.044(3) 0.050(3) 0.051(2) -0.028(2) -0.016(2) 0.000(2)
C38B 0.050(3) 0.060(3) 0.034(2) -0.012(2) -0.0125(19) -0.008(2)
C39A 0.059(3) 0.067(3) 0.077(3) -0.046(3) -0.029(3) 0.001(2)
C39B 0.054(3) 0.092(4) 0.049(3) -0.021(3) -0.011(2) -0.007(3)
C40A 0.066(3) 0.084(4) 0.076(3) -0.056(3) -0.046(3) 0.024(3)
C40B 0.056(3) 0.102(5) 0.047(3) 0.002(3) -0.007(2) -0.025(3)
C41A 0.066(3) 0.075(3) 0.046(2) -0.033(2) -0.034(2) 0.023(3)
C41B 0.060(3) 0.061(3) 0.069(3) 0.009(3) -0.014(3) -0.022(3)
C42A 0.043(2) 0.059(3) 0.038(2) -0.018(2) -0.0155(19) 0.004(2)
C42B 0.051(3) 0.047(3) 0.058(3) -0.005(2) -0.015(2) -0.008(2)
C43A 0.046(2) 0.035(2) 0.0321(19) -0.0125(17) -0.0082(18) -0.0008(18)
C43B 0.043(2) 0.039(2) 0.0341(19) -0.0082(17) -0.0164(17) -0.0005(18)
C44A 0.063(3) 0.046(3) 0.038(2) -0.014(2) -0.012(2) -0.008(2)
C44B 0.049(3) 0.048(3) 0.056(3) -0.019(2) -0.018(2) 0.003(2)
C45A 0.108(5) 0.056(3) 0.031(2) -0.004(2) -0.019(3) -0.018(3)
C45B 0.041(3) 0.073(4) 0.072(3) -0.027(3) -0.017(2) 0.017(3)
C46A 0.100(5) 0.060(3) 0.044(3) -0.011(2) 0.013(3) -0.030(3)
C46B 0.043(3) 0.090(4) 0.072(3) -0.022(3) -0.024(2) -0.003(3)
C47A 0.060(3) 0.058(3) 0.070(3) -0.016(3) 0.012(3) -0.024(3)
C47B 0.057(3) 0.082(4) 0.060(3) -0.021(3) -0.031(2) -0.011(3)
C48A 0.043(3) 0.045(3) 0.053(3) -0.015(2) -0.005(2) -0.008(2)
C48B 0.045(3) 0.061(3) 0.041(2) -0.017(2) -0.0228(19) -0.003(2)
C49A 0.038(2) 0.046(2) 0.041(2) -0.0169(19) -0.0151(18) -0.0036(18)
C49B 0.044(2) 0.030(2) 0.044(2) -0.0154(17) -0.0234(19) 0.0102(18)
C50A 0.052(3) 0.051(3) 0.046(2) -0.017(2) -0.023(2) -0.001(2)
C50B 0.058(3) 0.045(2) 0.040(2) -0.0190(19) -0.024(2) 0.008(2)
C51A 0.071(3) 0.074(4) 0.047(3) -0.018(2) -0.035(2) -0.005(3)
C51B 0.081(4) 0.064(3) 0.050(3) -0.036(2) -0.037(3) 0.032(3)
C52A 0.103(5) 0.099(5) 0.064(3) -0.028(3) -0.042(3) -0.028(4)
C52B 0.088(4) 0.049(3) 0.088(4) -0.042(3) -0.064(3) 0.027(3)
C53A 0.147(6) 0.079(4) 0.081(4) -0.026(3) -0.055(4) -0.041(4)
C53B 0.073(3) 0.041(3) 0.080(4) -0.019(2) -0.051(3) 0.004(2)
C54A 0.106(4) 0.059(3) 0.053(3) -0.012(2) -0.040(3) -0.023(3)
C54B 0.056(3) 0.042(2) 0.048(2) -0.013(2) -0.030(2) -0.002(2)
C55A 0.038(2) 0.048(2) 0.0276(18) -0.0118(17) -0.0114(16) -0.0056(18)
C55B 0.035(2) 0.052(2) 0.0323(18) -0.0175(18) -0.0140(16) -0.0061(18)
C56A 0.036(2) 0.049(2) 0.0294(18) -0.0151(17) -0.0051(16) -0.0056(18)
C56B 0.042(2) 0.058(3) 0.0281(18) -0.0136(18) -0.0162(17) 0.002(2)
C57A 0.032(2) 0.048(2) 0.036(2) -0.0130(18) -0.0046(17) -0.0042(18)
C57B 0.043(2) 0.041(2) 0.0254(17) -0.0048(16) -0.0073(16) -0.0069(18)
C58A 0.037(2) 0.051(2) 0.036(2) -0.0216(18) -0.0145(18) -0.0050(19)
C58B 0.032(2) 0.036(2) 0.041(2) -0.0109(17) -0.0172(17) -0.0010(17)
C59A 0.046(2) 0.049(3) 0.040(2) -0.0155(19) -0.0238(19) -0.001(2)
C59B 0.053(3) 0.048(3) 0.064(3) -0.016(2) -0.030(2) -0.008(2)
C60A 0.049(3) 0.056(3) 0.058(3) -0.026(2) -0.032(2) 0.008(2)
C60B 0.068(3) 0.052(3) 0.100(4) -0.019(3) -0.038(3) -0.023(3)
C61A 0.035(3) 0.094(4) 0.078(3) -0.050(3) -0.031(3) 0.016(2)
C61B 0.070(4) 0.061(4) 0.088(4) 0.002(3) -0.022(3) -0.033(3)
C62A 0.033(2) 0.092(4) 0.055(3) -0.033(3) -0.012(2) -0.001(2)
C62B 0.072(4) 0.056(3) 0.056(3) -0.003(2) -0.011(3) -0.025(3)
C63A 0.043(3) 0.062(3) 0.039(2) -0.017(2) -0.0118(19) -0.007(2)
C63B 0.050(3) 0.044(3) 0.042(2) -0.0099(19) -0.010(2) -0.013(2)
C64A 0.032(2) 0.041(2) 0.0368(19) -0.0130(17) -0.0046(16) -0.0033(17)
C64B 0.033(2) 0.040(2) 0.0266(17) -0.0117(16) -0.0090(16) -0.0032(17)
C65A 0.072(3) 0.055(3) 0.046(2) -0.021(2) -0.013(2) -0.019(2)
C65B 0.040(2) 0.045(3) 0.052(2) -0.020(2) -0.015(2) -0.0032(19)
C66A 0.091(4) 0.085(4) 0.061(3) -0.033(3) -0.005(3) -0.039(3)
C66B 0.061(3) 0.044(3) 0.075(3) -0.026(2) -0.024(3) 0.006(2)
C67A 0.115(5) 0.062(4) 0.086(4) -0.038(3) -0.008(4) -0.033(4)
C67B 0.047(3) 0.052(3) 0.067(3) -0.015(2) -0.022(2) 0.012(2)
C68A 0.109(5) 0.045(3) 0.091(4) -0.005(3) -0.035(4) -0.014(3)
C68B 0.041(3) 0.059(3) 0.055(3) -0.017(2) -0.023(2) -0.001(2)
C69A 0.077(3) 0.050(3) 0.060(3) -0.015(2) -0.027(3) -0.014(2)
C69B 0.038(2) 0.050(3) 0.041(2) -0.0171(19) -0.0170(19) 0.000(2)
C70A 0.026(2) 0.044(2) 0.054(2) -0.0207(19) -0.0174(18) 0.0067(18)
C70B 0.040(2) 0.034(2) 0.038(2) -0.0088(17) -0.0079(17) -0.0084(17)
C71A 0.035(2) 0.063(3) 0.067(3) -0.033(2) -0.012(2) -0.004(2)
C71B 0.040(2) 0.045(3) 0.066(3) -0.026(2) -0.011(2) 0.000(2)
C72A 0.041(3) 0.064(3) 0.117(5) -0.039(3) -0.023(3) -0.008(2)
C72B 0.045(3) 0.051(3) 0.083(3) -0.025(2) -0.020(2) -0.012(2)
C73A 0.059(3) 0.073(4) 0.112(5) -0.050(3) -0.043(3) -0.001(3)
C73B 0.035(2) 0.059(3) 0.061(3) -0.020(2) -0.007(2) -0.007(2)
C74A 0.062(3) 0.071(4) 0.083(4) -0.041(3) -0.038(3) 0.006(3)
C74B 0.040(3) 0.081(3) 0.051(3) -0.030(2) -0.004(2) -0.003(2)
C75A 0.039(2) 0.059(3) 0.059(3) -0.025(2) -0.025(2) 0.005(2)
C75B 0.043(3) 0.060(3) 0.045(2) -0.021(2) -0.009(2) -0.006(2)
C76A 0.034(2) 0.044(2) 0.041(2) -0.0155(18) -0.0175(18) 0.0001(18)
C76B 0.041(2) 0.036(2) 0.044(2) -0.0082(18) -0.0042(18) -0.0052(18)
C77A 0.047(3) 0.054(3) 0.038(2) -0.0221(19) -0.0175(19) 0.012(2)
C77B 0.062(3) 0.042(3) 0.071(3) -0.018(2) -0.032(3) 0.001(2)
C78A 0.054(3) 0.066(3) 0.059(3) -0.036(3) -0.028(2) 0.020(2)
C78B 0.103(5) 0.046(3) 0.100(4) -0.037(3) -0.045(4) 0.007(3)
C79A 0.061(3) 0.048(3) 0.104(4) -0.037(3) -0.043(3) 0.022(3)
C79B 0.131(6) 0.033(3) 0.094(4) -0.009(3) -0.030(4) 0.004(3)
C80A 0.057(3) 0.042(3) 0.106(4) -0.005(3) -0.021(3) -0.004(2)
C80B 0.152(6) 0.043(3) 0.068(4) 0.002(3) -0.017(4) 0.010(3)
C81A 0.034(2) 0.053(3) 0.076(3) -0.015(2) -0.012(2) 0.003(2)
C81B 0.101(4) 0.042(3) 0.053(3) -0.008(2) -0.009(3) 0.004(3)
P1A 0.0364(6) 0.0291(5) 0.0320(5) -0.0116(4) -0.0133(4) -0.0016(4)
P1B 0.0454(6) 0.0274(5) 0.0347(5) -0.0089(4) -0.0137(4) 0.0008(4)
P2A 0.0346(5) 0.0329(5) 0.0304(4) -0.0067(4) -0.0104(4) -0.0042(4)
P2B 0.0454(6) 0.0327(5) 0.0326(5) -0.0117(4) -0.0127(4) -0.0029(5)
P3A 0.0300(5) 0.0356(5) 0.0277(4) -0.0135(4) -0.0103(4) 0.0037(4)
P3B 0.0425(6) 0.0313(5) 0.0297(5) -0.0096(4) -0.0140(4) 0.0017(4)
P4A 0.0305(5) 0.0374(6) 0.0282(4) -0.0121(4) -0.0105(4) 0.0008(4)
P4B 0.0400(6) 0.0294(5) 0.0297(4) -0.0109(4) -0.0156(4) 0.0019(4)
P5A 0.0294(5) 0.0398(6) 0.0295(5) -0.0117(4) -0.0106(4) -0.0031(4)
P5B 0.0299(5) 0.0364(5) 0.0278(4) -0.0126(4) -0.0109(4) -0.0034(4)
P6A 0.0264(5) 0.0410(6) 0.0334(5) -0.0131(4) -0.0103(4) 0.0012(4)
P6B 0.0312(5) 0.0313(5) 0.0323(5) -0.0096(4) -0.0073(4) -0.0030(4)
Cl1A 0.0693(7) 0.0429(6) 0.0338(5) -0.0113(4) -0.0282(5) -0.0030(5)
Cl1B 0.0621(7) 0.0481(6) 0.0332(5) -0.0076(4) -0.0037(5) -0.0043(5)
Cl2A 0.0558(7) 0.0540(7) 0.0311(5) -0.0037(4) -0.0102(4) -0.0079(5)
Cl2B 0.0494(6) 0.0713(7) 0.0437(5) -0.0356(5) -0.0178(5) -0.0002(5)
Co1A 0.0305(3) 0.0289(3) 0.0251(2) -0.0102(2) -0.0108(2) 0.0001(2)
Co1B 0.0422(3) 0.0276(3) 0.0280(2) -0.0096(2) -0.0108(2) 0.0007(2)
Co2A 0.0267(3) 0.0366(3) 0.0265(2) -0.0101(2) -0.0098(2) 0.0006(2)
Co2B 0.0304(3) 0.0300(3) 0.0259(2) -0.0115(2) -0.0110(2) -0.0013(2)

loop_
_atom_type_symbol
_atom_type_description
_atom_type_scat_dispersion_real
_atom_type_scat_dispersion_imag
_atom_type_scat_source
C C 0.0033 0.0016 'International Tables Vol C Tables 4.2.6.8 and 6.1.1.4'
H H 0 0 'International Tables Vol C Tables 4.2.6.8 and 6.1.1.4'
P P 0.1023 0.0942 'International Tables Vol C Tables 4.2.6.8 and 6.1.1.4'
Cl Cl 0.1484 0.1585 'International Tables Vol C Tables 4.2.6.8 and 6.1.1.4'
Co Co 0.3494 0.9721 'International Tables Vol C Tables 4.2.6.8 and 6.1.1.4'

loop_
_citation_id
_citation_doi
_citation_year
1 10.1021/jacs.8b13812 2019

loop_
_geom_angle_atom_site_label_1
_geom_angle_atom_site_label_2
_geom_angle_atom_site_label_3
_geom_angle
_geom_angle_site_symmetry_1
_geom_angle_site_symmetry_3
_geom_angle_publ_flag
C2A C1A P1A 112.6(3) . . ?
C2A C1A H1A1 109.1 . . ?
P1A C1A H1A1 109.1 . . ?
C2A C1A H1A2 109.1 . . ?
P1A C1A H1A2 109.1 . . ?
H1A1 C1A H1A2 107.8 . . ?
C2B C1B P1B 114.0(3) . . ?
C2B C1B H1B1 108.8 . . ?
P1B C1B H1B1 108.8 . . ?
C2B C1B H1B2 108.8 . . ?
P1B C1B H1B2 108.8 . . ?
H1B1 C1B H1B2 107.7 . . ?
C3A C2A C1A 114.4(3) . . ?
C3A C2A H2A1 108.7 . . ?
C1A C2A H2A1 108.7 . . ?
C3A C2A H2A2 108.7 . . ?
C1A C2A H2A2 108.7 . . ?
H2A1 C2A H2A2 107.6 . . ?
C1B C2B C3B 113.2(3) . . ?
C1B C2B H2B1 108.9 . . ?
C3B C2B H2B1 108.9 . . ?
C1B C2B H2B2 108.9 . . ?
C3B C2B H2B2 108.9 . . ?
H2B1 C2B H2B2 107.8 . . ?
C2A C3A P2A 115.0(3) . . ?
C2A C3A H3A1 108.5 . . ?
P2A C3A H3A1 108.5 . . ?
C2A C3A H3A2 108.5 . . ?
P2A C3A H3A2 108.5 . . ?
H3A1 C3A H3A2 107.5 . . ?
C2B C3B P2B 110.7(3) . . ?
C2B C3B H3B1 109.5 . . ?
P2B C3B H3B1 109.5 . . ?
C2B C3B H3B2 109.5 . . ?
P2B C3B H3B2 109.5 . . ?
H3B1 C3B H3B2 108.1 . . ?
C5A C4A C9A 117.5(4) . . ?
C5A C4A P1A 120.7(3) . . ?
C9A C4A P1A 121.8(3) . . ?
C5B C4B C9B 117.8(4) . . ?
C5B C4B P1B 117.7(3) . . ?
C9B C4B P1B 124.4(3) . . ?
C4A C5A C6A 122.0(4) . . ?
C4A C5A H5A 119 . . ?
C6A C5A H5A 119 . . ?
C6B C5B C4B 121.5(5) . . ?
C6B C5B H5B 119.3 . . ?
C4B C5B H5B 119.3 . . ?
C7A C6A C5A 119.2(5) . . ?
C7A C6A H6A 120.4 . . ?
C5A C6A H6A 120.4 . . ?
C7B C6B C5B 120.0(5) . . ?
C7B C6B H6B 120 . . ?
C5B C6B H6B 120 . . ?
C6A C7A C8A 120.3(4) . . ?
C6A C7A H7A 119.8 . . ?
C8A C7A H7A 119.8 . . ?
C6B C7B C8B 120.0(5) . . ?
C6B C7B H7B 120 . . ?
C8B C7B H7B 120 . . ?
C7A C8A C9A 120.2(5) . . ?
C7A C8A H8A 119.9 . . ?
C9A C8A H8A 119.9 . . ?
C7B C8B C9B 120.6(5) . . ?
C7B C8B H8B 119.7 . . ?
C9B C8B H8B 119.7 . . ?
C8A C9A C4A 120.8(5) . . ?
C8A C9A H9A 119.6 . . ?
C4A C9A H9A 119.6 . . ?
C8B C9B C4B 120.2(5) . . ?
C8B C9B H9B 119.9 . . ?
C4B C9B H9B 119.9 . . ?
C15A C10A C11A 118.4(4) . . ?
C15A C10A P1A 125.3(4) . . ?
C11A C10A P1A 116.3(3) . . ?
C11B C10B C15B 118.3(4) . . ?
C11B C10B P1B 123.4(3) . . ?
C15B C10B P1B 118.4(3) . . ?
C12A C11A C10A 120.5(5) . . ?
C12A C11A H11A 119.7 . . ?
C10A C11A H11A 119.7 . . ?
C10B C11B C12B 120.1(4) . . ?
C10B C11B H11B 119.9 . . ?
C12B C11B H11B 119.9 . . ?
C13A C12A C11A 120.3(6) . . ?
C13A C12A H12A 119.9 . . ?
C11A C12A H12A 119.9 . . ?
C13B C12B C11B 120.6(4) . . ?
C13B C12B H12B 119.7 . . ?
C11B C12B H12B 119.7 . . ?
C12A C13A C14A 120.9(5) . . ?
C12A C13A H13A 119.6 . . ?
C14A C13A H13A 119.6 . . ?
C12B C13B C14B 119.8(5) . . ?
C12B C13B H13B 120.1 . . ?
C14B C13B H13B 120.1 . . ?
C13A C14A C15A 119.0(5) . . ?
C13A C14A H14A 120.5 . . ?
C15A C14A H14A 120.5 . . ?
C15B C14B C13B 119.7(5) . . ?
C15B C14B H14B 120.2 . . ?
C13B C14B H14B 120.2 . . ?
C10A C15A C14A 120.8(5) . . ?
C10A C15A H15A 119.6 . . ?
C14A C15A H15A 119.6 . . ?
C14B C15B C10B 121.6(4) . . ?
C14B C15B H15B 119.2 . . ?
C10B C15B H15B 119.2 . . ?
C21A C16A C17A 117.0(4) . . ?
C21A C16A P2A 119.8(3) . . ?
C17A C16A P2A 123.1(3) . . ?
C17B C16B C21B 118.0(4) . . ?
C17B C16B P2B 120.0(4) . . ?
C21B C16B P2B 121.8(3) . . ?
C16A C17A C18A 122.4(5) . . ?
C16A C17A H17A 118.8 . . ?
C18A C17A H17A 118.8 . . ?
C16B C17B C18B 120.4(5) . . ?
C16B C17B H17B 119.8 . . ?
C18B C17B H17B 119.8 . . ?
C19A C18A C17A 119.0(5) . . ?
C19A C18A H18A 120.5 . . ?
C17A C18A H18A 120.5 . . ?
C19B C18B C17B 120.5(5) . . ?
C19B C18B H18B 119.8 . . ?
C17B C18B H18B 119.8 . . ?
C20A C19A C18A 119.9(5) . . ?
C20A C19A H19A 120.1 . . ?
C18A C19A H19A 120.1 . . ?
C18B C19B C20B 119.4(5) . . ?
C18B C19B H19B 120.3 . . ?
C20B C19B H19B 120.3 . . ?
C19A C20A C21A 119.9(5) . . ?
C19A C20A H20A 120 . . ?
C21A C20A H20A 120 . . ?
C21B C20B C19B 120.2(5) . . ?
C21B C20B H20B 119.9 . . ?
C19B C20B H20B 119.9 . . ?
C16A C21A C20A 121.6(4) . . ?
C16A C21A H21A 119.2 . . ?
C20A C21A H21A 119.2 . . ?
C20B C21B C16B 121.5(5) . . ?
C20B C21B H21B 119.2 . . ?
C16B C21B H21B 119.2 . . ?
C23A C22A C27A 117.5(4) . . ?
C23A C22A P2A 119.6(3) . . ?
C27A C22A P2A 122.7(3) . . ?
C27B C22B C23B 118.6(4) . . ?
C27B C22B P2B 117.2(3) . . ?
C23B C22B P2B 123.9(3) . . ?
C24A C23A C22A 122.1(4) . . ?
C24A C23A H23A 119 . . ?
C22A C23A H23A 119 . . ?
C24B C23B C22B 120.8(4) . . ?
C24B C23B H23B 119.6 . . ?
C22B C23B H23B 119.6 . . ?
C23A C24A C25A 120.0(4) . . ?
C23A C24A H24A 120 . . ?
C25A C24A H24A 120 . . ?
C23B C24B C25B 119.8(4) . . ?
C23B C24B H24B 120.1 . . ?
C25B C24B H24B 120.1 . . ?
C26A C25A C24A 119.2(4) . . ?
C26A C25A H25A 120.4 . . ?
C24A C25A H25A 120.4 . . ?
C26B C25B C24B 120.0(5) . . ?
C26B C25B H25B 120 . . ?
C24B C25B H25B 120 . . ?
C25A C26A C27A 120.9(4) . . ?
C25A C26A H26A 119.6 . . ?
C27A C26A H26A 119.6 . . ?
C27B C26B C25B 120.8(5) . . ?
C27B C26B H26B 119.6 . . ?
C25B C26B H26B 119.6 . . ?
C22A C27A C26A 120.3(4) . . ?
C22A C27A H27A 119.9 . . ?
C26A C27A H27A 119.9 . . ?
C26B C27B C22B 119.9(4) . . ?
C26B C27B H27B 120.1 . . ?
C22B C27B H27B 120.1 . . ?
C29A C28A P3A 117.2(2) . . ?
C29A C28A H28A 108 . . ?
P3A C28A H28A 108 . . ?
C29A C28A H28B 108 . . ?
P3A C28A H28B 108 . . ?
H28A C28A H28B 107.2 . . ?
C29B C28B P3B 111.3(3) . . ?
C29B C28B H28C 109.4 . . ?
P3B C28B H28C 109.4 . . ?
C29B C28B H28D 109.4 . . ?
P3B C28B H28D 109.4 . . ?
H28C C28B H28D 108 . . ?
C28A C29A C30A 111.3(3) . . ?
C28A C29A H29A 109.4 . . ?
C30A C29A H29A 109.4 . . ?
C28A C29A H29B 109.4 . . ?
C30A C29A H29B 109.4 . . ?
H29A C29A H29B 108 . . ?
C28B C29B C30B 110.9(3) . . ?
C28B C29B H29C 109.5 . . ?
C30B C29B H29C 109.5 . . ?
C28B C29B H29D 109.5 . . ?
C30B C29B H29D 109.5 . . ?
H29C C29B H29D 108 . . ?
C29A C30A P4A 111.5(2) . . ?
C29A C30A H30A 109.3 . . ?
P4A C30A H30A 109.3 . . ?
C29A C30A H30B 109.3 . . ?
P4A C30A H30B 109.3 . . ?
H30A C30A H30B 108 . . ?
C29B C30B P4B 117.6(3) . . ?
C29B C30B H30C 107.9 . . ?
P4B C30B H30C 107.9 . . ?
C29B C30B H30D 107.9 . . ?
P4B C30B H30D 107.9 . . ?
H30C C30B H30D 107.2 . . ?
C32A C31A C36A 119.0(4) . . ?
C32A C31A P3A 117.9(3) . . ?
C36A C31A P3A 123.0(3) . . ?
C36B C31B C32B 118.5(4) . . ?
C36B C31B P3B 122.2(3) . . ?
C32B C31B P3B 119.2(3) . . ?
C31A C32A C33A 120.0(4) . . ?
C31A C32A H32A 120 . . ?
C33A C32A H32A 120 . . ?
C33B C32B C31B 121.0(5) . . ?
C33B C32B H32B 119.5 . . ?
C31B C32B H32B 119.5 . . ?
C34A C33A C32A 119.8(5) . . ?
C34A C33A H33A 120.1 . . ?
C32A C33A H33A 120.1 . . ?
C34B C33B C32B 119.5(5) . . ?
C34B C33B H33B 120.3 . . ?
C32B C33B H33B 120.3 . . ?
C35A C34A C33A 120.7(5) . . ?
C35A C34A H34A 119.6 . . ?
C33A C34A H34A 119.6 . . ?
C33B C34B C35B 121.0(5) . . ?
C33B C34B H34B 119.5 . . ?
C35B C34B H34B 119.5 . . ?
C34A C35A C36A 120.3(4) . . ?
C34A C35A H35A 119.8 . . ?
C36A C35A H35A 119.8 . . ?
C34B C35B C36B 118.9(6) . . ?
C34B C35B H35B 120.6 . . ?
C36B C35B H35B 120.6 . . ?
C35A C36A C31A 120.2(4) . . ?
C35A C36A H36A 119.9 . . ?
C31A C36A H36A 119.9 . . ?
C31B C36B C35B 121.0(5) . . ?
C31B C36B H36B 119.5 . . ?
C35B C36B H36B 119.5 . . ?
C38A C37A C42A 118.4(4) . . ?
C38A C37A P3A 123.1(3) . . ?
C42A C37A P3A 118.4(3) . . ?
C38B C37B C42B 118.0(4) . . ?
C38B C37B P3B 121.7(3) . . ?
C42B C37B P3B 120.0(3) . . ?
C37A C38A C39A 120.6(4) . . ?
C37A C38A H38A 119.7 . . ?
C39A C38A H38A 119.7 . . ?
C37B C38B C39B 120.7(5) . . ?
C37B C38B H38B 119.7 . . ?
C39B C38B H38B 119.7 . . ?
C40A C39A C38A 120.2(5) . . ?
C40A C39A H39A 119.9 . . ?
C38A C39A H39A 119.9 . . ?
C40B C39B C38B 119.6(5) . . ?
C40B C39B H39B 120.2 . . ?
C38B C39B H39B 120.2 . . ?
C41A C40A C39A 119.7(5) . . ?
C41A C40A H40A 120.1 . . ?
C39A C40A H40A 120.1 . . ?
C41B C40B C39B 120.1(5) . . ?
C41B C40B H40B 120 . . ?
C39B C40B H40B 120 . . ?
C40A C41A C42A 120.6(5) . . ?
C40A C41A H41A 119.7 . . ?
C42A C41A H41A 119.7 . . ?
C40B C41B C42B 120.3(5) . . ?
C40B C41B H41B 119.8 . . ?
C42B C41B H41B 119.8 . . ?
C41A C42A C37A 120.5(5) . . ?
C41A C42A H42A 119.8 . . ?
C37A C42A H42A 119.8 . . ?
C41B C42B C37B 121.2(5) . . ?
C41B C42B H42B 119.4 . . ?
C37B C42B H42B 119.4 . . ?
C48A C43A C44A 118.6(4) . . ?
C48A C43A P4A 120.9(3) . . ?
C44A C43A P4A 120.2(3) . . ?
C48B C43B C44B 118.8(4) . . ?
C48B C43B P4B 118.5(3) . . ?
C44B C43B P4B 122.8(3) . . ?
C43A C44A C45A 120.1(5) . . ?
C43A C44A H44A 120 . . ?
C45A C44A H44A 120 . . ?
C45B C44B C43B 120.2(5) . . ?
C45B C44B H44B 119.9 . . ?
C43B C44B H44B 119.9 . . ?
C46A C45A C44A 121.0(5) . . ?
C46A C45A H45A 119.5 . . ?
C44A C45A H45A 119.5 . . ?
C46B C45B C44B 120.6(5) . . ?
C46B C45B H45B 119.7 . . ?
C44B C45B H45B 119.7 . . ?
C45A C46A C47A 119.3(5) . . ?
C45A C46A H46A 120.3 . . ?
C47A C46A H46A 120.3 . . ?
C45B C46B C47B 120.3(5) . . ?
C45B C46B H46B 119.9 . . ?
C47B C46B H46B 119.9 . . ?
C48A C47A C46A 120.8(5) . . ?
C48A C47A H47A 119.6 . . ?
C46A C47A H47A 119.6 . . ?
C46B C47B C48B 119.1(5) . . ?
C46B C47B H47B 120.4 . . ?
C48B C47B H47B 120.4 . . ?
C47A C48A C43A 120.2(5) . . ?
C47A C48A H48A 119.9 . . ?
C43A C48A H48A 119.9 . . ?
C43B C48B C47B 121.0(4) . . ?
C43B C48B H48B 119.5 . . ?
C47B C48B H48B 119.5 . . ?
C50A C49A C54A 118.2(4) . . ?
C50A C49A P4A 119.2(3) . . ?
C54A C49A P4A 122.4(3) . . ?
C54B C49B C50B 118.1(4) . . ?
C54B C49B P4B 122.2(3) . . ?
C50B C49B P4B 119.6(3) . . ?
C49A C50A C51A 121.4(4) . . ?
C49A C50A H50A 119.3 . . ?
C51A C50A H50A 119.3 . . ?
C51B C50B C49B 119.9(5) . . ?
C51B C50B H50B 120.1 . . ?
C49B C50B H50B 120.1 . . ?
C52A C51A C50A 120.6(5) . . ?
C52A C51A H51A 119.7 . . ?
C50A C51A H51A 119.7 . . ?
C52B C51B C50B 121.1(5) . . ?
C52B C51B H51B 119.5 . . ?
C50B C51B H51B 119.5 . . ?
C51A C52A C53A 119.2(5) . . ?
C51A C52A H52A 120.4 . . ?
C53A C52A H52A 120.4 . . ?
C53B C52B C51B 119.6(5) . . ?
C53B C52B H52B 120.2 . . ?
C51B C52B H52B 120.2 . . ?
C52A C53A C54A 120.5(5) . . ?
C52A C53A H53A 119.8 . . ?
C54A C53A H53A 119.8 . . ?
C52B C53B C54B 120.6(5) . . ?
C52B C53B H53B 119.7 . . ?
C54B C53B H53B 119.7 . . ?
C49A C54A C53A 120.1(5) . . ?
C49A C54A H54A 119.9 . . ?
C53A C54A H54A 119.9 . . ?
C53B C54B C49B 120.7(4) . . ?
C53B C54B H54B 119.6 . . ?
C49B C54B H54B 119.6 . . ?
C56A C55A P5A 111.5(3) . . ?
C56A C55A H55A 109.3 . . ?
P5A C55A H55A 109.3 . . ?
C56A C55A H55B 109.3 . . ?
P5A C55A H55B 109.3 . . ?
H55A C55A H55B 108 . . ?
C56B C55B P5B 113.5(3) . . ?
C56B C55B H55C 108.9 . . ?
P5B C55B H55C 108.9 . . ?
C56B C55B H55D 108.9 . . ?
P5B C55B H55D 108.9 . . ?
H55C C55B H55D 107.7 . . ?
C55A C56A C57A 114.4(3) . . ?
C55A C56A H56A 108.7 . . ?
C57A C56A H56A 108.7 . . ?
C55A C56A H56B 108.7 . . ?
C57A C56A H56B 108.7 . . ?
H56A C56A H56B 107.6 . . ?
C55B C56B C57B 113.9(3) . . ?
C55B C56B H56C 108.8 . . ?
C57B C56B H56C 108.8 . . ?
C55B C56B H56D 108.8 . . ?
C57B C56B H56D 108.8 . . ?
H56C C56B H56D 107.7 . . ?
C56A C57A P6A 112.7(3) . . ?
C56A C57A H57A 109 . . ?
P6A C57A H57A 109 . . ?
C56A C57A H57B 109 . . ?
P6A C57A H57B 109 . . ?
H57A C57A H57B 107.8 . . ?
C56B C57B P6B 115.0(3) . . ?
C56B C57B H57C 108.5 . . ?
P6B C57B H57C 108.5 . . ?
C56B C57B H57D 108.5 . . ?
P6B C57B H57D 108.5 . . ?
H57C C57B H57D 107.5 . . ?
C59A C58A C63A 118.5(4) . . ?
C59A C58A P5A 123.4(3) . . ?
C63A C58A P5A 117.9(3) . . ?
C59B C58B C63B 117.8(4) . . ?
C59B C58B P5B 125.5(3) . . ?
C63B C58B P5B 116.7(3) . . ?
C58A C59A C60A 119.9(4) . . ?
C58A C59A H59A 120.1 . . ?
C60A C59A H59A 120.1 . . ?
C58B C59B C60B 120.7(4) . . ?
C58B C59B H59B 119.7 . . ?
C60B C59B H59B 119.7 . . ?
C61A C60A C59A 120.8(4) . . ?
C61A C60A H60A 119.6 . . ?
C59A C60A H60A 119.6 . . ?
C61B C60B C59B 119.6(5) . . ?
C61B C60B H60B 120.2 . . ?
C59B C60B H60B 120.2 . . ?
C60A C61A C62A 120.1(4) . . ?
C60A C61A H61A 119.9 . . ?
C62A C61A H61A 119.9 . . ?
C60B C61B C62B 120.5(5) . . ?
C60B C61B H61B 119.7 . . ?
C62B C61B H61B 119.7 . . ?
C61A C62A C63A 119.7(4) . . ?
C61A C62A H62A 120.1 . . ?
C63A C62A H62A 120.1 . . ?
C61B C62B C63B 120.2(5) . . ?
C61B C62B H62B 119.9 . . ?
C63B C62B H62B 119.9 . . ?
C62A C63A C58A 121.0(4) . . ?
C62A C63A H63A 119.5 . . ?
C58A C63A H63A 119.5 . . ?
C62B C63B C58B 121.2(4) . . ?
C62B C63B H63B 119.4 . . ?
C58B C63B H63B 119.4 . . ?
C69A C64A C65A 118.7(4) . . ?
C69A C64A P5A 119.3(3) . . ?
C65A C64A P5A 122.0(3) . . ?
C65B C64B C69B 119.0(4) . . ?
C65B C64B P5B 118.6(3) . . ?
C69B C64B P5B 122.5(3) . . ?
C66A C65A C64A 121.2(5) . . ?
C66A C65A H65A 119.4 . . ?
C64A C65A H65A 119.4 . . ?
C64B C65B C66B 120.0(4) . . ?
C64B C65B H65B 120 . . ?
C66B C65B H65B 120 . . ?
C67A C66A C65A 119.7(5) . . ?
C67A C66A H66A 120.2 . . ?
C65A C66A H66A 120.2 . . ?
C67B C66B C65B 119.9(5) . . ?
C67B C66B H66B 120 . . ?
C65B C66B H66B 120 . . ?
C66A C67A C68A 120.3(5) . . ?
C66A C67A H67A 119.8 . . ?
C68A C67A H67A 119.8 . . ?
C68B C67B C66B 120.7(4) . . ?
C68B C67B H67B 119.7 . . ?
C66B C67B H67B 119.7 . . ?
C67A C68A C69A 119.8(5) . . ?
C67A C68A H68A 120.1 . . ?
C69A C68A H68A 120.1 . . ?
C67B C68B C69B 119.1(4) . . ?
C67B C68B H68B 120.5 . . ?
C69B C68B H68B 120.5 . . ?
C64A C69A C68A 120.3(5) . . ?
C64A C69A H69A 119.9 . . ?
C68A C69A H69A 119.9 . . ?
C64B C69B C68B 121.3(4) . . ?
C64B C69B H69B 119.3 . . ?
C68B C69B H69B 119.3 . . ?
C75A C70A C71A 118.9(4) . . ?
C75A C70A P6A 116.6(3) . . ?
C71A C70A P6A 124.3(3) . . ?
C75B C70B C71B 117.3(4) . . ?
C75B C70B P6B 123.9(3) . . ?
C71B C70B P6B 118.6(3) . . ?
C70A C71A C72A 119.5(5) . . ?
C70A C71A H71A 120.2 . . ?
C72A C71A H71A 120.2 . . ?
C72B C71B C70B 121.6(4) . . ?
C72B C71B H71B 119.2 . . ?
C70B C71B H71B 119.2 . . ?
C73A C72A C71A 120.6(5) . . ?
C73A C72A H72A 119.7 . . ?
C71A C72A H72A 119.7 . . ?
C73B C72B C71B 119.9(5) . . ?
C73B C72B H72B 120 . . ?
C71B C72B H72B 120 . . ?
C74A C73A C72A 120.1(5) . . ?
C74A C73A H73A 119.9 . . ?
C72A C73A H73A 119.9 . . ?
C74B C73B C72B 119.2(4) . . ?
C74B C73B H73B 120.4 . . ?
C72B C73B H73B 120.4 . . ?
C73A C74A C75A 119.8(5) . . ?
C73A C74A H74A 120.1 . . ?
C75A C74A H74A 120.1 . . ?
C73B C74B C75B 121.3(4) . . ?
C73B C74B H74B 119.4 . . ?
C75B C74B H74B 119.4 . . ?
C70A C75A C74A 121.1(5) . . ?
C70A C75A H75A 119.5 . . ?
C74A C75A H75A 119.5 . . ?
C70B C75B C74B 120.6(4) . . ?
C70B C75B H75B 119.7 . . ?
C74B C75B H75B 119.7 . . ?
C81A C76A C77A 118.6(4) . . ?
C81A C76A P6A 118.7(3) . . ?
C77A C76A P6A 122.6(3) . . ?
C77B C76B C81B 118.8(4) . . ?
C77B C76B P6B 118.0(3) . . ?
C81B C76B P6B 123.2(3) . . ?
C78A C77A C76A 120.8(4) . . ?
C78A C77A H77A 119.6 . . ?
C76A C77A H77A 119.6 . . ?
C76B C77B C78B 120.8(5) . . ?
C76B C77B H77B 119.6 . . ?
C78B C77B H77B 119.6 . . ?
C77A C78A C79A 119.7(4) . . ?
C77A C78A H78A 120.1 . . ?
C79A C78A H78A 120.1 . . ?
C79B C78B C77B 119.4(5) . . ?
C79B C78B H78B 120.3 . . ?
C77B C78B H78B 120.3 . . ?
C80A C79A C78A 120.5(5) . . ?
C80A C79A H79A 119.8 . . ?
C78A C79A H79A 119.8 . . ?
C80B C79B C78B 119.9(5) . . ?
C80B C79B H79B 120 . . ?
C78B C79B H79B 120 . . ?
C79A C80A C81A 119.1(5) . . ?
C79A C80A H80A 120.4 . . ?
C81A C80A H80A 120.4 . . ?
C79B C80B C81B 120.3(5) . . ?
C79B C80B H80B 119.9 . . ?
C81B C80B H80B 119.9 . . ?
C76A C81A C80A 121.2(4) . . ?
C76A C81A H81A 119.4 . . ?
C80A C81A H81A 119.4 . . ?
C80B C81B C76B 120.7(5) . . ?
C80B C81B H81B 119.7 . . ?
C76B C81B H81B 119.7 . . ?
C10A P1A C1A 104.5(2) . . ?
C10A P1A C4A 100.03(18) . . ?
C1A P1A C4A 100.64(18) . . ?
C10A P1A Co1A 116.19(14) . . ?
C1A P1A Co1A 115.54(13) . . ?
C4A P1A Co1A 117.53(13) . . ?
C4B P1B C1B 103.4(2) . . ?
C4B P1B C10B 102.86(18) . . ?
C1B P1B C10B 102.95(18) . . ?
C4B P1B Co1B 117.33(14) . . ?
C1B P1B Co1B 115.26(13) . . ?
C10B P1B Co1B 113.24(13) . . ?
C22A P2A C3A 101.86(17) . . ?
C22A P2A C16A 99.27(18) . . ?
C3A P2A C16A 103.43(19) . . ?
C22A P2A Co1A 120.56(13) . . ?
C3A P2A Co1A 115.00(13) . . ?
C16A P2A Co1A 114.18(13) . . ?
C22B P2B C3B 103.52(18) . . ?
C22B P2B C16B 101.51(19) . . ?
C3B P2B C16B 100.33(19) . . ?
C22B P2B Co1B 115.66(13) . . ?
C3B P2B Co1B 115.51(14) . . ?
C16B P2B Co1B 117.93(14) . . ?
C37A P3A C31A 102.04(18) . . ?
C37A P3A C28A 104.10(18) . . ?
C31A P3A C28A 101.38(17) . . ?
C37A P3A Co1A 119.89(12) . . ?
C31A P3A Co1A 118.86(13) . . ?
C28A P3A Co1A 108.21(12) . . ?
C37B P3B C31B 101.64(19) . . ?
C37B P3B C28B 102.58(18) . . ?
C31B P3B C28B 98.80(18) . . ?
C37B P3B Co1B 117.94(13) . . ?
C31B P3B Co1B 116.95(15) . . ?
C28B P3B Co1B 116.03(14) . . ?
C43A P4A C49A 102.84(19) . . ?
C43A P4A C30A 102.48(17) . . ?
C49A P4A C30A 99.02(18) . . ?
C43A P4A Co2A 117.63(13) . . ?
C49A P4A Co2A 115.61(14) . . ?
C30A P4A Co2A 116.58(13) . . ?
C49B P4B C30B 104.73(18) . . ?
C49B P4B C43B 102.74(18) . . ?
C30B P4B C43B 102.10(17) . . ?
C49B P4B Co2B 117.65(12) . . ?
C30B P4B Co2B 108.93(13) . . ?
C43B P4B Co2B 118.81(14) . . ?
C64A P5A C58A 101.03(19) . . ?
C64A P5A C55A 99.99(18) . . ?
C58A P5A C55A 104.37(17) . . ?
C64A P5A Co2A 118.15(13) . . ?
C58A P5A Co2A 116.30(12) . . ?
C55A P5A Co2A 114.61(13) . . ?
C58B P5B C55B 102.97(18) . . ?
C58B P5B C64B 100.27(18) . . ?
C55B P5B C64B 100.87(17) . . ?
C58B P5B Co2B 118.46(12) . . ?
C55B P5B Co2B 116.06(13) . . ?
C64B P5B Co2B 115.52(13) . . ?
C70A P6A C57A 103.33(19) . . ?
C70A P6A C76A 101.67(18) . . ?
C57A P6A C76A 102.40(18) . . ?
C70A P6A Co2A 116.76(13) . . ?
C57A P6A Co2A 115.84(13) . . ?
C76A P6A Co2A 114.77(13) . . ?
C57B P6B C76B 103.71(19) . . ?
C57B P6B C70B 102.11(18) . . ?
C76B P6B C70B 100.27(18) . . ?
C57B P6B Co2B 114.83(13) . . ?
C76B P6B Co2B 115.04(13) . . ?
C70B P6B Co2B 118.64(13) . . ?
Cl1A Co1A P1A 115.37(4) . . ?
Cl1A Co1A P2A 123.98(4) . . ?
P1A Co1A P2A 95.81(4) . . ?
Cl1A Co1A P3A 111.06(4) . . ?
P1A Co1A P3A 101.69(4) . . ?
P2A Co1A P3A 105.94(4) . . ?
Cl1B Co1B P2B 117.83(5) . . ?
Cl1B Co1B P1B 121.53(4) . . ?
P2B Co1B P1B 94.44(4) . . ?
Cl1B Co1B P3B 113.67(4) . . ?
P2B Co1B P3B 101.67(4) . . ?
P1B Co1B P3B 104.42(4) . . ?
Cl2A Co2A P5A 116.80(5) . . ?
Cl2A Co2A P4A 115.34(4) . . ?
P5A Co2A P4A 101.90(4) . . ?
Cl2A Co2A P6A 120.79(4) . . ?
P5A Co2A P6A 95.47(4) . . ?
P4A Co2A P6A 103.19(4) . . ?
Cl2B Co2B P6B 121.97(5) . . ?
Cl2B Co2B P5B 117.65(4) . . ?
P6B Co2B P5B 94.01(4) . . ?
Cl2B Co2B P4B 112.35(4) . . ?
P6B Co2B P4B 105.50(4) . . ?
P5B Co2B P4B 102.38(4) . . ?

loop_
_geom_bond_atom_site_label_1
_geom_bond_atom_site_label_2
_geom_bond_distance
_geom_bond_site_symmetry_2
_geom_bond_publ_flag
C1A C2A 1.533(6) . ?
C1A P1A 1.831(4) . ?
C1A H1A1 0.98 . ?
C1A H1A2 0.98 . ?
C1B C2B 1.519(6) . ?
C1B P1B 1.847(4) . ?
C1B H1B1 0.98 . ?
C1B H1B2 0.98 . ?
C2A C3A 1.522(6) . ?
C2A H2A1 0.98 . ?
C2A H2A2 0.98 . ?
C2B C3B 1.541(6) . ?
C2B H2B1 0.98 . ?
C2B H2B2 0.98 . ?
C3A P2A 1.845(4) . ?
C3A H3A1 0.98 . ?
C3A H3A2 0.98 . ?
C3B P2B 1.834(4) . ?
C3B H3B1 0.98 . ?
C3B H3B2 0.98 . ?
C4A C5A 1.375(6) . ?
C4A C9A 1.398(6) . ?
C4A P1A 1.842(4) . ?
C4B C5B 1.391(6) . ?
C4B C9B 1.400(6) . ?
C4B P1B 1.839(4) . ?
C5A C6A 1.382(6) . ?
C5A H5A 0.94 . ?
C5B C6B 1.381(7) . ?
C5B H5B 0.94 . ?
C6A C7A 1.370(7) . ?
C6A H6A 0.94 . ?
C6B C7B 1.362(8) . ?
C6B H6B 0.94 . ?
C7A C8A 1.373(7) . ?
C7A H7A 0.94 . ?
C7B C8B 1.381(8) . ?
C7B H7B 0.94 . ?
C8A C9A 1.373(6) . ?
C8A H8A 0.94 . ?
C8B C9B 1.383(7) . ?
C8B H8B 0.94 . ?
C9A H9A 0.94 . ?
C9B H9B 0.94 . ?
C10A C15A 1.378(6) . ?
C10A C11A 1.396(6) . ?
C10A P1A 1.829(4) . ?
C10B C11B 1.382(5) . ?
C10B C15B 1.391(6) . ?
C10B P1B 1.848(4) . ?
C11A C12A 1.387(7) . ?
C11A H11A 0.94 . ?
C11B C12B 1.397(6) . ?
C11B H11B 0.94 . ?
C12A C13A 1.348(9) . ?
C12A H12A 0.94 . ?
C12B C13B 1.373(7) . ?
C12B H12B 0.94 . ?
C13A C14A 1.385(8) . ?
C13A H13A 0.94 . ?
C13B C14B 1.379(7) . ?
C13B H13B 0.94 . ?
C14A C15A 1.396(7) . ?
C14A H14A 0.94 . ?
C14B C15B 1.378(6) . ?
C14B H14B 0.94 . ?
C15A H15A 0.94 . ?
C15B H15B 0.94 . ?
C16A C21A 1.370(6) . ?
C16A C17A 1.372(6) . ?
C16A P2A 1.848(4) . ?
C16B C17B 1.364(6) . ?
C16B C21B 1.394(6) . ?
C16B P2B 1.843(4) . ?
C17A C18A 1.385(7) . ?
C17A H17A 0.94 . ?
C17B C18B 1.401(7) . ?
C17B H17B 0.94 . ?
C18A C19A 1.373(8) . ?
C18A H18A 0.94 . ?
C18B C19B 1.367(8) . ?
C18B H18B 0.94 . ?
C19A C20A 1.360(8) . ?
C19A H19A 0.94 . ?
C19B C20B 1.369(8) . ?
C19B H19B 0.94 . ?
C20A C21A 1.388(6) . ?
C20A H20A 0.94 . ?
C20B C21B 1.369(7) . ?
C20B H20B 0.94 . ?
C21A H21A 0.94 . ?
C21B H21B 0.94 . ?
C22A C23A 1.375(6) . ?
C22A C27A 1.383(6) . ?
C22A P2A 1.827(4) . ?
C22B C27B 1.394(6) . ?
C22B C23B 1.397(6) . ?
C22B P2B 1.830(4) . ?
C23A C24A 1.369(6) . ?
C23A H23A 0.94 . ?
C23B C24B 1.361(6) . ?
C23B H23B 0.94 . ?
C24A C25A 1.376(6) . ?
C24A H24A 0.94 . ?
C24B C25B 1.378(7) . ?
C24B H24B 0.94 . ?
C25A C26A 1.356(7) . ?
C25A H25A 0.94 . ?
C25B C26B 1.377(7) . ?
C25B H25B 0.94 . ?
C26A C27A 1.393(6) . ?
C26A H26A 0.94 . ?
C26B C27B 1.362(6) . ?
C26B H26B 0.94 . ?
C27A H27A 0.94 . ?
C27B H27B 0.94 . ?
C28A C29A 1.531(5) . ?
C28A P3A 1.840(3) . ?
C28A H28A 0.98 . ?
C28A H28B 0.98 . ?
C28B C29B 1.518(5) . ?
C28B P3B 1.847(4) . ?
C28B H28C 0.98 . ?
C28B H28D 0.98 . ?
C29A C30A 1.540(5) . ?
C29A H29A 0.98 . ?
C29A H29B 0.98 . ?
C29B C30B 1.538(5) . ?
C29B H29C 0.98 . ?
C29B H29D 0.98 . ?
C30A P4A 1.853(4) . ?
C30A H30A 0.98 . ?
C30A H30B 0.98 . ?
C30B P4B 1.840(4) . ?
C30B H30C 0.98 . ?
C30B H30D 0.98 . ?
C31A C32A 1.379(6) . ?
C31A C36A 1.393(5) . ?
C31A P3A 1.832(4) . ?
C31B C36B 1.366(6) . ?
C31B C32B 1.388(6) . ?
C31B P3B 1.844(4) . ?
C32A C33A 1.381(6) . ?
C32A H32A 0.94 . ?
C32B C33B 1.371(7) . ?
C32B H32B 0.94 . ?
C33A C34A 1.370(7) . ?
C33A H33A 0.94 . ?
C33B C34B 1.362(8) . ?
C33B H33B 0.94 . ?
C34A C35A 1.354(7) . ?
C34A H34A 0.94 . ?
C34B C35B 1.376(9) . ?
C34B H34B 0.94 . ?
C35A C36A 1.367(6) . ?
C35A H35A 0.94 . ?
C35B C36B 1.388(7) . ?
C35B H35B 0.94 . ?
C36A H36A 0.94 . ?
C36B H36B 0.94 . ?
C37A C38A 1.372(6) . ?
C37A C42A 1.402(5) . ?
C37A P3A 1.831(4) . ?
C37B C38B 1.385(6) . ?
C37B C42B 1.389(6) . ?
C37B P3B 1.835(4) . ?
C38A C39A 1.392(6) . ?
C38A H38A 0.94 . ?
C38B C39B 1.392(6) . ?
C38B H38B 0.94 . ?
C39A C40A 1.381(7) . ?
C39A H39A 0.94 . ?
C39B C40B 1.380(8) . ?
C39B H39B 0.94 . ?
C40A C41A 1.359(7) . ?
C40A H40A 0.94 . ?
C40B C41B 1.361(8) . ?
C40B H40B 0.94 . ?
C41A C42A 1.384(6) . ?
C41A H41A 0.94 . ?
C41B C42B 1.374(6) . ?
C41B H41B 0.94 . ?
C42A H42A 0.94 . ?
C42B H42B 0.94 . ?
C43A C48A 1.394(6) . ?
C43A C44A 1.397(6) . ?
C43A P4A 1.828(4) . ?
C43B C48B 1.377(6) . ?
C43B C44B 1.402(6) . ?
C43B P4B 1.844(4) . ?
C44A C45A 1.401(6) . ?
C44A H44A 0.94 . ?
C44B C45B 1.389(7) . ?
C44B H44B 0.94 . ?
C45A C46A 1.358(8) . ?
C45A H45A 0.94 . ?
C45B C46B 1.369(7) . ?
C45B H45B 0.94 . ?
C46A C47A 1.390(8) . ?
C46A H46A 0.94 . ?
C46B C47B 1.388(7) . ?
C46B H46B 0.94 . ?
C47A C48A 1.388(6) . ?
C47A H47A 0.94 . ?
C47B C48B 1.405(6) . ?
C47B H47B 0.94 . ?
C48A H48A 0.94 . ?
C48B H48B 0.94 . ?
C49A C50A 1.373(6) . ?
C49A C54A 1.375(6) . ?
C49A P4A 1.838(4) . ?
C49B C54B 1.384(6) . ?
C49B C50B 1.398(6) . ?
C49B P4B 1.823(4) . ?
C50A C51A 1.385(6) . ?
C50A H50A 0.94 . ?
C50B C51B 1.379(6) . ?
C50B H50B 0.94 . ?
C51A C52A 1.351(7) . ?
C51A H51A 0.94 . ?
C51B C52B 1.366(7) . ?
C51B H51B 0.94 . ?
C52A C53A 1.375(8) . ?
C52A H52A 0.94 . ?
C52B C53B 1.358(7) . ?
C52B H52B 0.94 . ?
C53A C54A 1.400(7) . ?
C53A H53A 0.94 . ?
C53B C54B 1.382(6) . ?
C53B H53B 0.94 . ?
C54A H54A 0.94 . ?
C54B H54B 0.94 . ?
C55A C56A 1.533(5) . ?
C55A P5A 1.836(4) . ?
C55A H55A 0.98 . ?
C55A H55B 0.98 . ?
C55B C56B 1.523(5) . ?
C55B P5B 1.842(3) . ?
C55B H55C 0.98 . ?
C55B H55D 0.98 . ?
C56A C57A 1.538(6) . ?
C56A H56A 0.98 . ?
C56A H56B 0.98 . ?
C56B C57B 1.541(5) . ?
C56B H56C 0.98 . ?
C56B H56D 0.98 . ?
C57A P6A 1.834(4) . ?
C57A H57A 0.98 . ?
C57A H57B 0.98 . ?
C57B P6B 1.829(4) . ?
C57B H57C 0.98 . ?
C57B H57D 0.98 . ?
C58A C59A 1.378(5) . ?
C58A C63A 1.398(6) . ?
C58A P5A 1.831(4) . ?
C58B C59B 1.383(6) . ?
C58B C63B 1.389(5) . ?
C58B P5B 1.826(4) . ?
C59A C60A 1.397(6) . ?
C59A H59A 0.94 . ?
C59B C60B 1.401(6) . ?
C59B H59B 0.94 . ?
C60A C61A 1.360(7) . ?
C60A H60A 0.94 . ?
C60B C61B 1.362(7) . ?
C60B H60B 0.94 . ?
C61A C62A 1.374(7) . ?
C61A H61A 0.94 . ?
C61B C62B 1.364(7) . ?
C61B H61B 0.94 . ?
C62A C63A 1.378(6) . ?
C62A H62A 0.94 . ?
C62B C63B 1.375(6) . ?
C62B H62B 0.94 . ?
C63A H63A 0.94 . ?
C63B H63B 0.94 . ?
C64A C69A 1.366(6) . ?
C64A C65A 1.385(6) . ?
C64A P5A 1.830(4) . ?
C64B C65B 1.372(6) . ?
C64B C69B 1.386(5) . ?
C64B P5B 1.843(4) . ?
C65A C66A 1.371(7) . ?
C65A H65A 0.94 . ?
C65B C66B 1.397(6) . ?
C65B H65B 0.94 . ?
C66A C67A 1.363(8) . ?
C66A H66A 0.94 . ?
C66B C67B 1.382(7) . ?
C66B H66B 0.94 . ?
C67A C68A 1.371(8) . ?
C67A H67A 0.94 . ?
C67B C68B 1.360(7) . ?
C67B H67B 0.94 . ?
C68A C69A 1.392(7) . ?
C68A H68A 0.94 . ?
C68B C69B 1.391(6) . ?
C68B H68B 0.94 . ?
C69A H69A 0.94 . ?
C69B H69B 0.94 . ?
C70A C75A 1.390(6) . ?
C70A C71A 1.392(6) . ?
C70A P6A 1.832(4) . ?
C70B C75B 1.383(6) . ?
C70B C71B 1.401(6) . ?
C70B P6B 1.838(4) . ?
C71A C72A 1.406(7) . ?
C71A H71A 0.94 . ?
C71B C72B 1.384(6) . ?
C71B H71B 0.94 . ?
C72A C73A 1.380(8) . ?
C72A H72A 0.94 . ?
C72B C73B 1.379(6) . ?
C72B H72B 0.94 . ?
C73A C74A 1.373(7) . ?
C73A H73A 0.94 . ?
C73B C74B 1.363(6) . ?
C73B H73B 0.94 . ?
C74A C75A 1.394(6) . ?
C74A H74A 0.94 . ?
C74B C75B 1.395(6) . ?
C74B H74B 0.94 . ?
C75A H75A 0.94 . ?
C75B H75B 0.94 . ?
C76A C81A 1.366(6) . ?
C76A C77A 1.395(5) . ?
C76A P6A 1.843(4) . ?
C76B C77B 1.378(6) . ?
C76B C81B 1.394(6) . ?
C76B P6B 1.835(4) . ?
C77A C78A 1.367(6) . ?
C77A H77A 0.94 . ?
C77B C78B 1.397(7) . ?
C77B H77B 0.94 . ?
C78A C79A 1.379(7) . ?
C78A H78A 0.94 . ?
C78B C79B 1.392(8) . ?
C78B H78B 0.94 . ?
C79A C80A 1.375(7) . ?
C79A H79A 0.94 . ?
C79B C80B 1.375(8) . ?
C79B H79B 0.94 . ?
C80A C81A 1.390(7) . ?
C80A H80A 0.94 . ?
C80B C81B 1.381(7) . ?
C80B H80B 0.94 . ?
C81A H81A 0.94 . ?
C81B H81B 0.94 . ?
P1A Co1A 2.2342(11) . ?
P1B Co1B 2.2539(11) . ?
P2A Co1A 2.2344(10) . ?
P2B Co1B 2.2376(11) . ?
P3A Co1A 2.2785(11) . ?
P3B Co1B 2.2770(12) . ?
P4A Co2A 2.2629(11) . ?
P4B Co2B 2.2700(11) . ?
P5A Co2A 2.2376(11) . ?
P5B Co2B 2.2456(11) . ?
P6A Co2A 2.2638(11) . ?
P6B Co2B 2.2359(10) . ?
Cl1A Co1A 2.2333(10) . ?
Cl1B Co1B 2.2251(11) . ?
Cl2A Co2A 2.2199(10) . ?
Cl2B Co2B 2.2212(10) . ?

loop_
_geom_torsion_atom_site_label_1
_geom_torsion_atom_site_label_2
_geom_torsion_atom_site_label_3
_geom_torsion_atom_site_label_4
_geom_torsion
_geom_torsion_site_symmetry_1
_geom_torsion_site_symmetry_2
_geom_torsion_site_symmetry_3
_geom_torsion_site_symmetry_4
_geom_torsion_publ_flag
P1A C1A C2A C3A 74.9(4) . . . . ?
P1B C1B C2B C3B -75.4(4) . . . . ?
C1A C2A C3A P2A -73.3(4) . . . . ?
C1B C2B C3B P2B 78.3(4) . . . . ?
C9A C4A C5A C6A -0.4(6) . . . . ?
P1A C4A C5A C6A -179.3(4) . . . . ?
C9B C4B C5B C6B -0.4(7) . . . . ?
P1B C4B C5B C6B 175.7(4) . . . . ?
C4A C5A C6A C7A 0.2(7) . . . . ?
C4B C5B C6B C7B -0.8(8) . . . . ?
C5A C6A C7A C8A -0.2(8) . . . . ?
C5B C6B C7B C8B 0.9(9) . . . . ?
C6A C7A C8A C9A 0.3(8) . . . . ?
C6B C7B C8B C9B 0.3(9) . . . . ?
C7A C8A C9A C4A -0.5(7) . . . . ?
C5A C4A C9A C8A 0.5(6) . . . . ?
P1A C4A C9A C8A 179.4(4) . . . . ?
C7B C8B C9B C4B -1.6(8) . . . . ?
C5B C4B C9B C8B 1.6(7) . . . . ?
P1B C4B C9B C8B -174.2(4) . . . . ?
C15A C10A C11A C12A -1.5(7) . . . . ?
P1A C10A C11A C12A 179.6(4) . . . . ?
C15B C10B C11B C12B -0.1(7) . . . . ?
P1B C10B C11B C12B 179.3(4) . . . . ?
C10A C11A C12A C13A 1.3(8) . . . . ?
C10B C11B C12B C13B 0.1(7) . . . . ?
C11A C12A C13A C14A 0.5(9) . . . . ?
C11B C12B C13B C14B 0.9(8) . . . . ?
C12A C13A C14A C15A -1.9(9) . . . . ?
C12B C13B C14B C15B -2.1(8) . . . . ?
C11A C10A C15A C14A 0.0(7) . . . . ?
P1A C10A C15A C14A 178.8(4) . . . . ?
C13A C14A C15A C10A 1.7(8) . . . . ?
C13B C14B C15B C10B 2.2(8) . . . . ?
C11B C10B C15B C14B -1.1(7) . . . . ?
P1B C10B C15B C14B 179.5(4) . . . . ?
C21A C16A C17A C18A -3.3(8) . . . . ?
P2A C16A C17A C18A -178.6(5) . . . . ?
C21B C16B C17B C18B -0.8(7) . . . . ?
P2B C16B C17B C18B 174.7(4) . . . . ?
C16A C17A C18A C19A -0.4(10) . . . . ?
C16B C17B C18B C19B -0.7(9) . . . . ?
C17A C18A C19A C20A 3.1(10) . . . . ?
C17B C18B C19B C20B 1.4(9) . . . . ?
C18A C19A C20A C21A -2.0(9) . . . . ?
C18B C19B C20B C21B -0.5(9) . . . . ?
C17A C16A C21A C20A 4.5(7) . . . . ?
P2A C16A C21A C20A 180.0(4) . . . . ?
C19A C20A C21A C16A -1.9(8) . . . . ?
C19B C20B C21B C16B -1.0(9) . . . . ?
C17B C16B C21B C20B 1.7(7) . . . . ?
P2B C16B C21B C20B -173.7(4) . . . . ?
C27A C22A C23A C24A 1.0(7) . . . . ?
P2A C22A C23A C24A 177.7(4) . . . . ?
C27B C22B C23B C24B -1.0(6) . . . . ?
P2B C22B C23B C24B 173.3(3) . . . . ?
C22A C23A C24A C25A -0.4(8) . . . . ?
C22B C23B C24B C25B 0.5(7) . . . . ?
C23A C24A C25A C26A -0.4(8) . . . . ?
C23B C24B C25B C26B 0.2(8) . . . . ?
C24A C25A C26A C27A 0.4(8) . . . . ?
C24B C25B C26B C27B -0.5(9) . . . . ?
C23A C22A C27A C26A -1.0(7) . . . . ?
P2A C22A C27A C26A -177.6(4) . . . . ?
C25A C26A C27A C22A 0.3(8) . . . . ?
C25B C26B C27B C22B -0.1(8) . . . . ?
C23B C22B C27B C26B 0.8(7) . . . . ?
P2B C22B C27B C26B -173.9(4) . . . . ?
P3A C28A C29A C30A -173.7(3) . . . . ?
P3B C28B C29B C30B -171.5(3) . . . . ?
C28A C29A C30A P4A 173.2(3) . . . . ?
C28B C29B C30B P4B 172.5(3) . . . . ?
C36A C31A C32A C33A 0.2(6) . . . . ?
P3A C31A C32A C33A 176.9(4) . . . . ?
C36B C31B C32B C33B 2.6(7) . . . . ?
P3B C31B C32B C33B 179.2(4) . . . . ?
C31A C32A C33A C34A 0.0(7) . . . . ?
C31B C32B C33B C34B -0.6(8) . . . . ?
C32A C33A C34A C35A -0.1(8) . . . . ?
C32B C33B C34B C35B -1.5(10) . . . . ?
C33A C34A C35A C36A 0.0(8) . . . . ?
C33B C34B C35B C36B 1.7(11) . . . . ?
C34A C35A C36A C31A 0.1(7) . . . . ?
C32A C31A C36A C35A -0.2(6) . . . . ?
P3A C31A C36A C35A -176.8(3) . . . . ?
C32B C31B C36B C35B -2.4(8) . . . . ?
P3B C31B C36B C35B -178.9(5) . . . . ?
C34B C35B C36B C31B 0.4(10) . . . . ?
C42A C37A C38A C39A 0.6(6) . . . . ?
P3A C37A C38A C39A 178.1(3) . . . . ?
C42B C37B C38B C39B 0.4(6) . . . . ?
P3B C37B C38B C39B 175.0(3) . . . . ?
C37A C38A C39A C40A 0.3(7) . . . . ?
C37B C38B C39B C40B -1.0(7) . . . . ?
C38A C39A C40A C41A -0.7(7) . . . . ?
C38B C39B C40B C41B 1.4(8) . . . . ?
C39A C40A C41A C42A 0.2(7) . . . . ?
C39B C40B C41B C42B -1.2(8) . . . . ?
C40A C41A C42A C37A 0.7(7) . . . . ?
C38A C37A C42A C41A -1.1(6) . . . . ?
P3A C37A C42A C41A -178.7(3) . . . . ?
C40B C41B C42B C37B 0.6(8) . . . . ?
C38B C37B C42B C41B -0.2(7) . . . . ?
P3B C37B C42B C41B -174.9(4) . . . . ?
C48A C43A C44A C45A 1.3(6) . . . . ?
P4A C43A C44A C45A -172.9(3) . . . . ?
C48B C43B C44B C45B 0.2(6) . . . . ?
P4B C43B C44B C45B 178.9(3) . . . . ?
C43A C44A C45A C46A -2.0(7) . . . . ?
C43B C44B C45B C46B 0.9(7) . . . . ?
C44A C45A C46A C47A 2.5(8) . . . . ?
C44B C45B C46B C47B -1.2(8) . . . . ?
C45A C46A C47A C48A -2.2(8) . . . . ?
C45B C46B C47B C48B 0.4(7) . . . . ?
C46A C47A C48A C43A 1.5(8) . . . . ?
C44A C43A C48A C47A -1.0(6) . . . . ?
P4A C43A C48A C47A 173.1(4) . . . . ?
C44B C43B C48B C47B -1.0(6) . . . . ?
P4B C43B C48B C47B -179.7(3) . . . . ?
C46B C47B C48B C43B 0.7(7) . . . . ?
C54A C49A C50A C51A -1.3(7) . . . . ?
P4A C49A C50A C51A -177.4(4) . . . . ?
C54B C49B C50B C51B -0.2(6) . . . . ?
P4B C49B C50B C51B 175.2(3) . . . . ?
C49A C50A C51A C52A 0.2(8) . . . . ?
C49B C50B C51B C52B 0.1(7) . . . . ?
C50A C51A C52A C53A 1.5(9) . . . . ?
C50B C51B C52B C53B 0.6(7) . . . . ?
C51A C52A C53A C54A -2.1(10) . . . . ?
C51B C52B C53B C54B -1.3(7) . . . . ?
C50A C49A C54A C53A 0.7(8) . . . . ?
P4A C49A C54A C53A 176.6(5) . . . . ?
C52A C53A C54A C49A 1.0(10) . . . . ?
C52B C53B C54B C49B 1.2(7) . . . . ?
C50B C49B C54B C53B -0.5(6) . . . . ?
P4B C49B C54B C53B -175.6(3) . . . . ?
P5A C55A C56A C57A -79.0(4) . . . . ?
P5B C55B C56B C57B -71.4(4) . . . . ?
C55A C56A C57A P6A 75.0(4) . . . . ?
C55B C56B C57B P6B 73.2(4) . . . . ?
C63A C58A C59A C60A 0.8(6) . . . . ?
P5A C58A C59A C60A -174.1(3) . . . . ?
C63B C58B C59B C60B 0.4(7) . . . . ?
P5B C58B C59B C60B -178.9(4) . . . . ?
C58A C59A C60A C61A -0.7(7) . . . . ?
C58B C59B C60B C61B -0.6(8) . . . . ?
C59A C60A C61A C62A -1.1(7) . . . . ?
C59B C60B C61B C62B 0.0(9) . . . . ?
C60A C61A C62A C63A 2.7(8) . . . . ?
C60B C61B C62B C63B 0.8(9) . . . . ?
C61A C62A C63A C58A -2.6(7) . . . . ?
C59A C58A C63A C62A 0.8(7) . . . . ?
P5A C58A C63A C62A 176.0(4) . . . . ?
C61B C62B C63B C58B -1.0(8) . . . . ?
C59B C58B C63B C62B 0.4(7) . . . . ?
P5B C58B C63B C62B 179.7(4) . . . . ?
C69A C64A C65A C66A -3.3(7) . . . . ?
P5A C64A C65A C66A 176.2(4) . . . . ?
C69B C64B C65B C66B 0.8(6) . . . . ?
P5B C64B C65B C66B -179.6(3) . . . . ?
C64A C65A C66A C67A 0.9(8) . . . . ?
C64B C65B C66B C67B -0.8(7) . . . . ?
C65A C66A C67A C68A 1.6(9) . . . . ?
C65B C66B C67B C68B -0.1(7) . . . . ?
C66A C67A C68A C69A -1.6(10) . . . . ?
C66B C67B C68B C69B 1.0(7) . . . . ?
C65A C64A C69A C68A 3.2(7) . . . . ?
P5A C64A C69A C68A -176.2(4) . . . . ?
C67A C68A C69A C64A -0.8(9) . . . . ?
C65B C64B C69B C68B 0.0(6) . . . . ?
P5B C64B C69B C68B -179.5(3) . . . . ?
C67B C68B C69B C64B -0.9(6) . . . . ?
C75A C70A C71A C72A -1.6(7) . . . . ?
P6A C70A C71A C72A 174.8(4) . . . . ?
C75B C70B C71B C72B -0.1(6) . . . . ?
P6B C70B C71B C72B -175.0(4) . . . . ?
C70A C71A C72A C73A 0.9(8) . . . . ?
C70B C71B C72B C73B -0.9(7) . . . . ?
C71A C72A C73A C74A 0.2(8) . . . . ?
C71B C72B C73B C74B 0.8(7) . . . . ?
C72A C73A C74A C75A -0.5(8) . . . . ?
C72B C73B C74B C75B 0.2(7) . . . . ?
C71A C70A C75A C74A 1.3(7) . . . . ?
P6A C70A C75A C74A -175.4(4) . . . . ?
C73A C74A C75A C70A -0.3(7) . . . . ?
C71B C70B C75B C74B 1.2(6) . . . . ?
P6B C70B C75B C74B 175.7(3) . . . . ?
C73B C74B C75B C70B -1.2(7) . . . . ?
C81A C76A C77A C78A 1.4(6) . . . . ?
P6A C76A C77A C78A 179.4(3) . . . . ?
C81B C76B C77B C78B 4.1(7) . . . . ?
P6B C76B C77B C78B -175.5(4) . . . . ?
C76A C77A C78A C79A 0.6(7) . . . . ?
C76B C77B C78B C79B -0.6(9) . . . . ?
C77A C78A C79A C80A -2.0(8) . . . . ?
C77B C78B C79B C80B -1.6(10) . . . . ?
C78A C79A C80A C81A 1.3(9) . . . . ?
C78B C79B C80B C81B 0.2(11) . . . . ?
C77A C76A C81A C80A -2.1(7) . . . . ?
P6A C76A C81A C80A 179.8(4) . . . . ?
C79A C80A C81A C76A 0.7(8) . . . . ?
C79B C80B C81B C76B 3.4(10) . . . . ?
C77B C76B C81B C80B -5.5(8) . . . . ?
P6B C76B C81B C80B 174.1(5) . . . . ?
C15A C10A P1A C1A -2.6(4) . . . . ?
C11A C10A P1A C1A 176.2(3) . . . . ?
C15A C10A P1A C4A 101.3(4) . . . . ?
C11A C10A P1A C4A -80.0(4) . . . . ?
C15A C10A P1A Co1A -131.1(4) . . . . ?
C11A C10A P1A Co1A 47.6(4) . . . . ?
C2A C1A P1A C10A 176.3(3) . . . . ?
C2A C1A P1A C4A 72.9(3) . . . . ?
C2A C1A P1A Co1A -54.8(3) . . . . ?
C5A C4A P1A C10A 125.8(3) . . . . ?
C9A C4A P1A C10A -53.1(4) . . . . ?
C5A C4A P1A C1A -127.2(3) . . . . ?
C9A C4A P1A C1A 53.9(4) . . . . ?
C5A C4A P1A Co1A -0.9(4) . . . . ?
C9A C4A P1A Co1A -179.8(3) . . . . ?
C5B C4B P1B C1B -163.7(3) . . . . ?
C9B C4B P1B C1B 12.2(4) . . . . ?
C5B C4B P1B C10B 89.4(4) . . . . ?
C9B C4B P1B C10B -94.7(4) . . . . ?
C5B C4B P1B Co1B -35.6(4) . . . . ?
C9B C4B P1B Co1B 140.3(3) . . . . ?
C2B C1B P1B C4B -179.1(3) . . . . ?
C2B C1B P1B C10B -72.2(3) . . . . ?
C2B C1B P1B Co1B 51.6(3) . . . . ?
C11B C10B P1B C4B 81.9(4) . . . . ?
C15B C10B P1B C4B -98.7(4) . . . . ?
C11B C10B P1B C1B -25.3(4) . . . . ?
C15B C10B P1B C1B 154.0(3) . . . . ?
C11B C10B P1B Co1B -150.5(3) . . . . ?
C15B C10B P1B Co1B 28.9(4) . . . . ?
C23A C22A P2A C3A 152.9(4) . . . . ?
C27A C22A P2A C3A -30.5(4) . . . . ?
C23A C22A P2A C16A 47.0(4) . . . . ?
C27A C22A P2A C16A -136.5(4) . . . . ?
C23A C22A P2A Co1A -78.3(4) . . . . ?
C27A C22A P2A Co1A 98.2(4) . . . . ?
C2A C3A P2A C22A -177.3(3) . . . . ?
C2A C3A P2A C16A -74.6(3) . . . . ?
C2A C3A P2A Co1A 50.6(3) . . . . ?
C21A C16A P2A C22A -117.9(4) . . . . ?
C17A C16A P2A C22A 57.3(4) . . . . ?
C21A C16A P2A C3A 137.5(4) . . . . ?
C17A C16A P2A C3A -47.3(5) . . . . ?
C21A C16A P2A Co1A 11.8(4) . . . . ?
C17A C16A P2A Co1A -173.0(4) . . . . ?
C27B C22B P2B C3B -168.5(3) . . . . ?
C23B C22B P2B C3B 17.0(4) . . . . ?
C27B C22B P2B C16B -64.8(4) . . . . ?
C23B C22B P2B C16B 120.8(4) . . . . ?
C27B C22B P2B Co1B 64.1(4) . . . . ?
C23B C22B P2B Co1B -110.3(3) . . . . ?
C2B C3B P2B C22B 173.9(3) . . . . ?
C2B C3B P2B C16B 69.3(3) . . . . ?
C2B C3B P2B Co1B -58.6(3) . . . . ?
C17B C16B P2B C22B 131.1(4) . . . . ?
C21B C16B P2B C22B -53.6(4) . . . . ?
C17B C16B P2B C3B -122.7(4) . . . . ?
C21B C16B P2B C3B 52.6(4) . . . . ?
C17B C16B P2B Co1B 3.6(4) . . . . ?
C21B C16B P2B Co1B 178.9(3) . . . . ?
C38A C37A P3A C31A 128.3(3) . . . . ?
C42A C37A P3A C31A -54.3(3) . . . . ?
C38A C37A P3A C28A 23.1(4) . . . . ?
C42A C37A P3A C28A -159.4(3) . . . . ?
C38A C37A P3A Co1A -98.0(3) . . . . ?
C42A C37A P3A Co1A 79.5(3) . . . . ?
C32A C31A P3A C37A 160.0(3) . . . . ?
C36A C31A P3A C37A -23.4(4) . . . . ?
C32A C31A P3A C28A -92.7(3) . . . . ?
C36A C31A P3A C28A 83.9(3) . . . . ?
C32A C31A P3A Co1A 25.6(4) . . . . ?
C36A C31A P3A Co1A -157.8(3) . . . . ?
C29A C28A P3A C37A 59.2(3) . . . . ?
C29A C28A P3A C31A -46.5(3) . . . . ?
C29A C28A P3A Co1A -172.2(3) . . . . ?
C38B C37B P3B C31B 136.5(4) . . . . ?
C42B C37B P3B C31B -49.1(4) . . . . ?
C38B C37B P3B C28B 34.6(4) . . . . ?
C42B C37B P3B C28B -151.0(4) . . . . ?
C38B C37B P3B Co1B -94.3(3) . . . . ?
C42B C37B P3B Co1B 80.2(4) . . . . ?
C36B C31B P3B C37B -36.0(4) . . . . ?
C32B C31B P3B C37B 147.5(3) . . . . ?
C36B C31B P3B C28B 68.9(4) . . . . ?
C32B C31B P3B C28B -107.6(4) . . . . ?
C36B C31B P3B Co1B -165.9(4) . . . . ?
C32B C31B P3B Co1B 17.6(4) . . . . ?
C29B C28B P3B C37B 172.6(3) . . . . ?
C29B C28B P3B C31B 68.5(3) . . . . ?
C29B C28B P3B Co1B -57.4(3) . . . . ?
C48A C43A P4A C49A 46.7(4) . . . . ?
C44A C43A P4A C49A -139.3(3) . . . . ?
C48A C43A P4A C30A 149.1(3) . . . . ?
C44A C43A P4A C30A -36.9(4) . . . . ?
C48A C43A P4A Co2A -81.6(4) . . . . ?
C44A C43A P4A Co2A 92.4(3) . . . . ?
C50A C49A P4A C43A -152.4(3) . . . . ?
C54A C49A P4A C43A 31.7(4) . . . . ?
C50A C49A P4A C30A 102.5(4) . . . . ?
C54A C49A P4A C30A -73.4(4) . . . . ?
C50A C49A P4A Co2A -22.8(4) . . . . ?
C54A C49A P4A Co2A 161.3(4) . . . . ?
C29A C30A P4A C43A -172.0(3) . . . . ?
C29A C30A P4A C49A -66.6(3) . . . . ?
C29A C30A P4A Co2A 58.1(3) . . . . ?
C54B C49B P4B C30B -29.4(4) . . . . ?
C50B C49B P4B C30B 155.5(3) . . . . ?
C54B C49B P4B C43B -135.7(3) . . . . ?
C50B C49B P4B C43B 49.1(3) . . . . ?
C54B C49B P4B Co2B 91.7(3) . . . . ?
C50B C49B P4B Co2B -83.4(3) . . . . ?
C29B C30B P4B C49B -54.5(3) . . . . ?
C29B C30B P4B C43B 52.3(3) . . . . ?
C29B C30B P4B Co2B 178.8(3) . . . . ?
C48B C43B P4B C49B -151.0(3) . . . . ?
C44B C43B P4B C49B 30.3(4) . . . . ?
C48B C43B P4B C30B 100.6(3) . . . . ?
C44B C43B P4B C30B -78.1(4) . . . . ?
C48B C43B P4B Co2B -19.1(3) . . . . ?
C44B C43B P4B Co2B 162.1(3) . . . . ?
C69A C64A P5A C58A -123.4(4) . . . . ?
C65A C64A P5A C58A 57.1(4) . . . . ?
C69A C64A P5A C55A 129.6(4) . . . . ?
C65A C64A P5A C55A -49.8(4) . . . . ?
C69A C64A P5A Co2A 4.6(4) . . . . ?
C65A C64A P5A Co2A -174.8(3) . . . . ?
C59A C58A P5A C64A -119.2(4) . . . . ?
C63A C58A P5A C64A 65.9(4) . . . . ?
C59A C58A P5A C55A -15.8(4) . . . . ?
C63A C58A P5A C55A 169.4(3) . . . . ?
C59A C58A P5A Co2A 111.6(3) . . . . ?
C63A C58A P5A Co2A -63.3(4) . . . . ?
C56A C55A P5A C64A -70.4(3) . . . . ?
C56A C55A P5A C58A -174.6(3) . . . . ?
C56A C55A P5A Co2A 57.0(3) . . . . ?
C59B C58B P5B C55B 4.5(4) . . . . ?
C63B C58B P5B C55B -174.8(3) . . . . ?
C59B C58B P5B C64B -99.3(4) . . . . ?
C63B C58B P5B C64B 81.4(3) . . . . ?
C59B C58B P5B Co2B 134.1(3) . . . . ?
C63B C58B P5B Co2B -45.2(4) . . . . ?
C56B C55B P5B C58B -174.4(3) . . . . ?
C56B C55B P5B C64B -71.0(3) . . . . ?
C56B C55B P5B Co2B 54.6(3) . . . . ?
C65B C64B P5B C58B -127.6(3) . . . . ?
C69B C64B P5B C58B 52.0(3) . . . . ?
C65B C64B P5B C55B 126.9(3) . . . . ?
C69B C64B P5B C55B -53.5(3) . . . . ?
C65B C64B P5B Co2B 1.0(3) . . . . ?
C69B C64B P5B Co2B -179.5(3) . . . . ?
C75A C70A P6A C57A 162.9(3) . . . . ?
C71A C70A P6A C57A -13.6(4) . . . . ?
C75A C70A P6A C76A -91.2(3) . . . . ?
C71A C70A P6A C76A 92.3(4) . . . . ?
C75A C70A P6A Co2A 34.5(4) . . . . ?
C71A C70A P6A Co2A -142.0(3) . . . . ?
C56A C57A P6A C70A -178.9(3) . . . . ?
C56A C57A P6A C76A 75.8(3) . . . . ?
C56A C57A P6A Co2A -49.9(3) . . . . ?
C81A C76A P6A C70A 111.0(4) . . . . ?
C77A C76A P6A C70A -67.1(4) . . . . ?
C81A C76A P6A C57A -142.4(4) . . . . ?
C77A C76A P6A C57A 39.6(4) . . . . ?
C81A C76A P6A Co2A -16.0(4) . . . . ?
C77A C76A P6A Co2A 165.9(3) . . . . ?
C56B C57B P6B C76B 70.7(3) . . . . ?
C56B C57B P6B C70B 174.5(3) . . . . ?
C56B C57B P6B Co2B -55.7(3) . . . . ?
C77B C76B P6B C57B -158.8(4) . . . . ?
C81B C76B P6B C57B 21.5(5) . . . . ?
C77B C76B P6B C70B 95.9(4) . . . . ?
C81B C76B P6B C70B -83.8(4) . . . . ?
C77B C76B P6B Co2B -32.6(4) . . . . ?
C81B C76B P6B Co2B 147.8(4) . . . . ?
C75B C70B P6B C57B 24.2(4) . . . . ?
C71B C70B P6B C57B -161.3(3) . . . . ?
C75B C70B P6B C76B 130.8(4) . . . . ?
C71B C70B P6B C76B -54.7(4) . . . . ?
C75B C70B P6B Co2B -103.1(3) . . . . ?
C71B C70B P6B Co2B 71.3(3) . . . . ?
